data_1550878
loop_
_publ_author_name
'Lv, Lingling'
'Roberts, Josiah'
'Xiao, Chengyi'
'Jia, Zhenmei'
'Jiang, Wei'
'Zhang , Guowei'
'Risko, Chad'
'Zhang, Lei'

_publ_section_title
;
 Triperyleno[3,3,3]propellane triimides: Achieving a New Generation of
 Quasi-D3h Symmetric Nanostructures in Organic Electronics
;
_journal_name_full 'Chemical Science'
_journal_paper_doi 10.1039/C9SC00849G
_journal_year 2019
_chemical_formula_sum 'C161 H153 N3 O6'
_chemical_formula_weight 2225.85
_space_group_crystal_system monoclinic
_space_group_IT_number 14
_space_group_name_Hall '-P 2ybc'
_space_group_name_H-M_alt 'P 1 21/c 1'
_symmetry_space_group_name_Hall '-P 2ybc'
_symmetry_space_group_name_H-M 'P 1 21/c 1'
_atom_sites_solution_hydrogens mixed
_audit_creation_method SHELXL-2018/1
_audit_update_record
;
2019-01-31 deposited with the CCDC.    2019-04-11 downloaded from the CCDC.
;
_cell_angle_alpha 90
_cell_angle_beta 89.882(4)
_cell_angle_gamma 90
_cell_formula_units_Z 4
_cell_length_a 18.204(4)
_cell_length_b 24.592(5)
_cell_length_c 36.283(7)
_cell_measurement_reflns_used 8456
_cell_measurement_temperature 293(2)
_cell_measurement_theta_max 28.423
_cell_measurement_theta_min 2.732
_cell_volume 16243(6)
_computing_cell_refinement 'Bruker XSCANS'
_computing_data_collection 'Bruker XSCANS'
_computing_data_reduction 'Bruker SHELXTL'
_computing_molecular_graphics 'Bruker SHELXTL'
_computing_publication_material 'Bruker SHELXTL'
_computing_structure_refinement 'SHELXL-2018/1 (Sheldrick, 2018)'
_computing_structure_solution 'SHELXS-97 (Sheldrick, 1990)'
_diffrn_ambient_temperature 293(2)
_diffrn_measured_fraction_theta_full 0.968
_diffrn_measured_fraction_theta_max 0.968
_diffrn_measurement_device_type 'Bruker P4'
_diffrn_measurement_method '\w scans'
_diffrn_radiation_type MoK\a
_diffrn_radiation_wavelength 0.71073
_diffrn_reflns_av_R_equivalents 0.0448
_diffrn_reflns_av_unetI/netI 0.0584
_diffrn_reflns_Laue_measured_fraction_full 0.968
_diffrn_reflns_Laue_measured_fraction_max 0.968
_diffrn_reflns_limit_h_max 0
_diffrn_reflns_limit_h_min -21
_diffrn_reflns_limit_k_max 29
_diffrn_reflns_limit_k_min -29
_diffrn_reflns_limit_l_max 43
_diffrn_reflns_limit_l_min -43
_diffrn_reflns_number 51068
_diffrn_reflns_point_group_measured_fraction_full 0.968
_diffrn_reflns_point_group_measured_fraction_max 0.968
_diffrn_reflns_theta_full 25.019
_diffrn_reflns_theta_max 25.019
_diffrn_reflns_theta_min 1.000
_exptl_absorpt_coefficient_mu 0.054
_exptl_absorpt_correction_T_max 0.9978
_exptl_absorpt_correction_T_min 0.9925
_exptl_absorpt_correction_type multi-scan
_exptl_absorpt_process_details sadabs
_exptl_crystal_colour yellow
_exptl_crystal_density_diffrn 0.910
_exptl_crystal_description Hexagonal
_exptl_crystal_F_000 4752
_exptl_crystal_size_max 0.140
_exptl_crystal_size_mid 0.070
_exptl_crystal_size_min 0.040
_refine_diff_density_max 1.011
_refine_diff_density_min -0.653
_refine_diff_density_rms 0.078
_refine_ls_extinction_method none
_refine_ls_goodness_of_fit_ref 1.382
_refine_ls_hydrogen_treatment constr
_refine_ls_matrix_type full
_refine_ls_number_parameters 1591
_refine_ls_number_reflns 27771
_refine_ls_number_restraints 5320
_refine_ls_restrained_S_all 1.385
_refine_ls_R_factor_all 0.1510
_refine_ls_R_factor_gt 0.1194
_refine_ls_shift/su_max 0.001
_refine_ls_shift/su_mean 0.000
_refine_ls_structure_factor_coef Fsqd
_refine_ls_weighting_details 'w=1/[\s^2^(Fo^2^)+(0.1620P)^2^] where P=(Fo^2^+2Fc^2^)/3'
_refine_ls_weighting_scheme calc
_refine_ls_wR_factor_gt 0.3122
_refine_ls_wR_factor_ref 0.3459
_reflns_Friedel_coverage 0.000
_reflns_number_gt 15493
_reflns_number_total 27771
_reflns_threshold_expression 'I > 2\s(I)'
_cod_data_source_file c9sc00849g2.cif
_cod_data_source_block 1_sq
_cod_database_code 1550878
_shelx_shelxl_version_number 2018/1
_shelx_space_group_comment
;
The symmetry employed for this shelxl refinement is uniquely defined
by the following loop, which should always be used as a source of
symmetry information in preference to the above space-group names.
They are only intended as comments.
;
_shelx_estimated_absorpt_t_min 0.992
_shelx_estimated_absorpt_t_max 0.998

loop_
_space_group_symop_operation_xyz
'x, y, z'
'-x, y+1/2, -z+1/2'
'-x, -y, -z'
'x, -y-1/2, z-1/2'

loop_
_atom_site_label
_atom_site_type_symbol
_atom_site_fract_x
_atom_site_fract_y
_atom_site_fract_z
_atom_site_U_iso_or_equiv
_atom_site_adp_type
_atom_site_occupancy
_atom_site_site_symmetry_order
_atom_site_calc_flag
_atom_site_refinement_flags_posn
_atom_site_refinement_flags_adp
_atom_site_refinement_flags_occupancy
_atom_site_disorder_assembly
_atom_site_disorder_group
N1 N -0.14000(19) 1.08447(16) 0.45518(9) 0.0729(9) Uani 1 1 d D U . . .
N2 N 0.27735(18) 0.82964(12) 0.02165(7) 0.0602(8) Uani 1 1 d . U . . .
N3 N 0.62054(15) 0.58555(11) 0.46207(8) 0.0540(7) Uani 1 1 d . U . . .
O1 O -0.06148(17) 1.15714(13) 0.44935(8) 0.0798(8) Uani 1 1 d . U . . .
O2 O -0.21792(16) 1.01257(14) 0.45871(8) 0.0863(9) Uani 1 1 d . U . . .
O3 O 0.17804(16) 0.77403(10) 0.02010(6) 0.0690(7) Uani 1 1 d . U . . .
O4 O 0.37716(18) 0.88613(12) 0.02425(7) 0.0813(8) Uani 1 1 d . U . . .
O5 O 0.69704(14) 0.65750(10) 0.46832(7) 0.0638(7) Uani 1 1 d . U . . .
O6 O 0.54746(14) 0.51190(10) 0.44994(7) 0.0639(6) Uani 1 1 d . U . . .
C1 C 0.21641(15) 0.81198(12) 0.31363(7) 0.0370(6) Uani 1 1 d . . . . .
C2 C 0.27583(15) 0.86128(11) 0.31479(7) 0.0360(6) Uani 1 1 d . . . . .
C1A C -0.1942(5) 1.1227(4) 0.46920(19) 0.1165(14) Uani 0.688(5) 1 d D U P A 1
H1A H -0.163548 1.154434 0.463633 0.140 Uiso 0.688(5) 1 calc R U P A 1
C2A C -0.2555(5) 1.1423(5) 0.4466(2) 0.1142(14) Uani 0.688(5) 1 d D U P A 1
H2A1 H -0.268422 1.178582 0.454908 0.137 Uiso 0.688(5) 1 calc R U P A 1
H2A2 H -0.297589 1.119080 0.451136 0.137 Uiso 0.688(5) 1 calc R U P A 1
C3A C -0.2429(5) 1.1445(4) 0.40626(19) 0.1144(14) Uani 0.688(5) 1 d D U P A 1
H3A1 H -0.233643 1.107919 0.397470 0.137 Uiso 0.688(5) 1 calc R U P A 1
H3A2 H -0.198884 1.165773 0.401637 0.137 Uiso 0.688(5) 1 calc R U P A 1
C4A C -0.3050(5) 1.1685(4) 0.3841(2) 0.1180(15) Uani 0.688(5) 1 d D U P A 1
H4A1 H -0.311330 1.206490 0.390646 0.142 Uiso 0.688(5) 1 calc R U P A 1
H4A2 H -0.350309 1.149540 0.389906 0.142 Uiso 0.688(5) 1 calc R U P A 1
C5A C -0.2889(5) 1.1637(4) 0.3418(2) 0.1269(17) Uani 0.688(5) 1 d D U P A 1
H5A1 H -0.241346 1.179543 0.336253 0.152 Uiso 0.688(5) 1 calc R U P A 1
H5A2 H -0.287927 1.125762 0.334626 0.152 Uiso 0.688(5) 1 calc R U P A 1
C6A C -0.3494(6) 1.1939(5) 0.3202(3) 0.160(3) Uani 0.688(5) 1 d D U P A 1
H6A1 H -0.339784 1.191113 0.294295 0.240 Uiso 0.688(5) 1 calc R U P A 1
H6A2 H -0.396313 1.177925 0.325699 0.240 Uiso 0.688(5) 1 calc R U P A 1
H6A3 H -0.349867 1.231550 0.327322 0.240 Uiso 0.688(5) 1 calc R U P A 1
C7A C -0.1934(6) 1.1331(4) 0.50854(19) 0.1254(15) Uani 0.688(5) 1 d D U P A 1
H7A1 H -0.243804 1.140719 0.515608 0.150 Uiso 0.688(5) 1 calc R U P A 1
H7A2 H -0.166221 1.166586 0.512010 0.150 Uiso 0.688(5) 1 calc R U P A 1
C1A' C -0.2102(9) 1.1117(9) 0.4673(3) 0.1165(14) Uani 0.312(5) 1 d D U P A 2
H1A' H -0.245436 1.081625 0.467109 0.140 Uiso 0.312(5) 1 calc R U P A 2
C2A' C -0.2339(8) 1.1452(10) 0.4344(5) 0.1142(14) Uani 0.312(5) 1 d D U P A 2
H2A3 H -0.202308 1.176927 0.433297 0.137 Uiso 0.312(5) 1 calc R U P A 2
H2A4 H -0.223863 1.123835 0.412472 0.137 Uiso 0.312(5) 1 calc R U P A 2
C3A' C -0.3116(7) 1.1647(5) 0.4319(3) 0.1144(14) Uani 0.312(5) 1 d D U P A 2
H3A3 H -0.320704 1.190300 0.451723 0.137 Uiso 0.312(5) 1 calc R U P A 2
H3A4 H -0.344334 1.133976 0.435440 0.137 Uiso 0.312(5) 1 calc R U P A 2
C4A' C -0.3301(10) 1.1922(9) 0.3949(4) 0.1180(15) Uani 0.312(5) 1 d D U P A 2
H4A3 H -0.380792 1.185638 0.388106 0.142 Uiso 0.312(5) 1 calc R U P A 2
H4A4 H -0.321758 1.231143 0.396201 0.142 Uiso 0.312(5) 1 calc R U P A 2
C5A' C -0.2770(11) 1.1652(6) 0.3675(5) 0.1269(17) Uani 0.312(5) 1 d D U P A 2
H5A3 H -0.227367 1.170123 0.376513 0.152 Uiso 0.312(5) 1 calc R U P A 2
H5A4 H -0.286961 1.126464 0.367310 0.152 Uiso 0.312(5) 1 calc R U P A 2
C6A' C -0.2800(16) 1.1857(12) 0.3279(5) 0.160(3) Uani 0.312(5) 1 d D U P A 2
H6A4 H -0.244826 1.166159 0.313249 0.240 Uiso 0.312(5) 1 calc R U P A 2
H6A5 H -0.328337 1.179989 0.318173 0.240 Uiso 0.312(5) 1 calc R U P A 2
H6A6 H -0.268561 1.223781 0.327405 0.240 Uiso 0.312(5) 1 calc R U P A 2
C7A' C -0.1964(11) 1.1177(9) 0.5032(4) 0.1254(15) Uani 0.312(5) 1 d D U P A 2
H7A3 H -0.245309 1.126014 0.512121 0.150 Uiso 0.312(5) 1 calc R U P A 2
H7A4 H -0.171475 1.152548 0.502857 0.150 Uiso 0.312(5) 1 calc R U P A 2
C8A C -0.1651(3) 1.0945(3) 0.53565(15) 0.1241(16) Uani 1 1 d D U . . .
H8A1 H -0.152166 1.113249 0.558256 0.149 Uiso 0.688(5) 1 d R U P A 1
H8A2 H -0.121348 1.076570 0.526398 0.149 Uiso 0.688(5) 1 d R U P A 1
H8A3 H -0.153732 1.117720 0.556508 0.149 Uiso 0.312(5) 1 d R U P A 2
H8A4 H -0.120311 1.079136 0.525600 0.149 Uiso 0.312(5) 1 d R U P A 2
C9A C -0.2260(4) 1.0501(3) 0.5440(2) 0.1456(18) Uani 1 1 d D U . . .
H9A1 H -0.239096 1.032618 0.520980 0.175 Uiso 1 1 calc R U . . .
H9A2 H -0.204546 1.022477 0.559778 0.175 Uiso 1 1 calc R U . . .
C10A C -0.2972(4) 1.0706(3) 0.5625(2) 0.154(2) Uani 1 1 d D U . . .
H10A H -0.284937 1.085969 0.586340 0.185 Uiso 1 1 calc R U . . .
H10B H -0.317657 1.099569 0.547546 0.185 Uiso 1 1 calc R U . . .
C11A C -0.3549(4) 1.0275(4) 0.5679(2) 0.159(3) Uani 1 1 d D U . . .
H11A H -0.397332 1.043255 0.579447 0.238 Uiso 1 1 calc R U . . .
H11B H -0.368477 1.012699 0.544369 0.238 Uiso 1 1 calc R U . . .
H11C H -0.335714 0.999081 0.583213 0.238 Uiso 1 1 calc R U . . .
C12A C -0.0737(2) 1.1085(2) 0.44474(10) 0.0734(12) Uani 1 1 d . . . . .
C13A C -0.1585(2) 1.0304(2) 0.44848(11) 0.0714(11) Uani 1 1 d . U . . .
C14A C -0.1045(2) 0.99494(18) 0.43027(10) 0.0642(9) Uani 1 1 d . U . . .
C15A C -0.03515(19) 1.01671(16) 0.42014(9) 0.0558(8) Uani 1 1 d . U . . .
C16A C -0.0183(2) 1.07255(16) 0.42811(9) 0.0609(9) Uani 1 1 d . U . . .
C17A C -0.1200(2) 0.94293(18) 0.42300(10) 0.0658(9) Uani 1 1 d . U . . .
H17A H -0.165644 0.929655 0.430249 0.079 Uiso 1 1 calc R U . . .
C18A C -0.07077(18) 0.90646(17) 0.40477(9) 0.0586(9) Uani 1 1 d . U . . .
C19A C -0.00165(18) 0.92926(14) 0.39357(8) 0.0496(8) Uani 1 1 d . U . . .
C20A C 0.01608(18) 0.98452(14) 0.40161(8) 0.0502(8) Uani 1 1 d . U . . .
C21A C 0.08431(18) 1.00731(14) 0.39116(8) 0.0475(7) Uani 1 1 d . U . . .
C22A C 0.10173(18) 1.06148(14) 0.40038(8) 0.0495(8) Uani 1 1 d . U . . .
C23A C 0.0482(2) 1.09339(15) 0.41855(9) 0.0556(8) Uani 1 1 d . U . . .
H23A H 0.058778 1.129472 0.424101 0.067 Uiso 1 1 calc R U . . .
C24A C -0.0856(2) 0.84947(18) 0.39752(10) 0.0661(10) Uani 1 1 d . U . . .
C25A C -0.0344(2) 0.81826(17) 0.37896(10) 0.0629(9) Uani 1 1 d . U . . .
C26A C -0.0495(2) 0.7613(2) 0.37451(12) 0.0820(12) Uani 1 1 d . U . . .
H26A H -0.015372 0.740157 0.361888 0.098 Uiso 1 1 calc R U . . .
C27A C -0.1115(3) 0.7366(2) 0.38791(15) 0.0966(14) Uani 1 1 d . U . . .
C28A C -0.1630(3) 0.7710(3) 0.40527(15) 0.0995(15) Uani 1 1 d . U . . .
H28A H -0.206245 0.756050 0.414408 0.119 Uiso 1 1 calc R U . . .
C29A C -0.1516(2) 0.8250(2) 0.40909(13) 0.0842(12) Uani 1 1 d . U . . .
H29A H -0.188175 0.846468 0.419585 0.101 Uiso 1 1 calc R U . . .
C30A C 0.04881(17) 0.89611(14) 0.37483(8) 0.0478(7) Uani 1 1 d . U . . .
C31A C 0.03442(18) 0.84101(14) 0.36622(9) 0.0528(8) Uani 1 1 d . U . . .
C32A C 0.08792(17) 0.81013(14) 0.34588(9) 0.0504(8) Uani 1 1 d . U . . .
H32A H 0.078564 0.773995 0.339952 0.061 Uiso 1 1 calc R U . . .
C33A C 0.15177(16) 0.83351(12) 0.33535(7) 0.0406(7) Uani 1 1 d . U . . .
C34A C 0.16543(17) 0.88805(13) 0.34437(8) 0.0439(7) Uani 1 1 d . U . . .
C35A C 0.23473(16) 0.90801(12) 0.33266(7) 0.0382(6) Uani 1 1 d . U . . .
C36A C 0.25280(17) 0.96056(12) 0.33938(7) 0.0401(7) Uani 1 1 d . U . . .
H36A H 0.297875 0.973786 0.331268 0.048 Uiso 1 1 calc R U . . .
C37A C 0.20349(16) 0.99629(12) 0.35885(8) 0.0417(7) Uani 1 1 d . U . . .
C38A C 0.13558(16) 0.97472(12) 0.37095(7) 0.0418(7) Uani 1 1 d . U . . .
C39A C 0.11593(16) 0.92036(12) 0.36336(8) 0.0421(7) Uani 1 1 d . U . . .
C40A C 0.17318(18) 1.08364(13) 0.38869(8) 0.0473(7) Uani 1 1 d . U . . .
C41A C 0.22024(17) 1.05208(13) 0.36755(8) 0.0444(7) Uani 1 1 d . U . . .
C42A C 0.28692(19) 1.07756(13) 0.35514(9) 0.0520(8) Uani 1 1 d . U . . .
H42A H 0.318118 1.057683 0.339921 0.062 Uiso 1 1 calc R U . . .
C43A C 0.3069(2) 1.12863(14) 0.36429(10) 0.0567(8) Uani 1 1 d . U . . .
C44A C 0.2586(2) 1.15857(15) 0.38671(10) 0.0608(9) Uani 1 1 d . U . . .
H44A H 0.271172 1.193782 0.393588 0.073 Uiso 1 1 calc R U . . .
C45A C 0.1937(2) 1.13721(14) 0.39860(9) 0.0544(8) Uani 1 1 d . U . . .
H45A H 0.162640 1.157961 0.413338 0.065 Uiso 1 1 calc R U . . .
C46A C -0.1222(3) 0.6727(3) 0.38814(17) 0.1084(17) Uani 1 1 d . U . . .
C47A C -0.0678(4) 0.6461(2) 0.3630(2) 0.130(2) Uani 1 1 d . U . . .
H47A H -0.070331 0.662691 0.339040 0.196 Uiso 1 1 calc R U . . .
H47B H -0.019203 0.650532 0.372764 0.196 Uiso 1 1 calc R U . . .
H47C H -0.078884 0.608072 0.360910 0.196 Uiso 1 1 calc R U . . .
C48A C -0.1988(4) 0.6610(3) 0.3723(2) 0.142(2) Uani 1 1 d . U . . .
H48A H -0.235438 0.677489 0.387723 0.214 Uiso 1 1 calc R U . . .
H48B H -0.202062 0.675911 0.347873 0.214 Uiso 1 1 calc R U . . .
H48C H -0.206649 0.622476 0.371326 0.214 Uiso 1 1 calc R U . . .
C49A C -0.1240(4) 0.6504(3) 0.4268(2) 0.146(2) Uani 1 1 d . U . . .
H49A H -0.160166 0.669647 0.441011 0.219 Uiso 1 1 calc R U . . .
H49B H -0.136265 0.612458 0.426135 0.219 Uiso 1 1 calc R U . . .
H49C H -0.076583 0.654919 0.437989 0.219 Uiso 1 1 calc R U . . .
C50A C 0.3777(3) 1.15507(17) 0.35154(14) 0.0805(12) Uani 1 1 d . U . . .
C51A C 0.4203(2) 1.12038(17) 0.32463(12) 0.0733(11) Uani 1 1 d . U . . .
H51A H 0.464478 1.139002 0.317505 0.110 Uiso 1 1 calc R U . . .
H51B H 0.432776 1.086420 0.336077 0.110 Uiso 1 1 calc R U . . .
H51C H 0.390831 1.113662 0.303211 0.110 Uiso 1 1 calc R U . . .
C52A C 0.4255(3) 1.1660(3) 0.38644(18) 0.120(2) Uani 1 1 d . U . . .
H52A H 0.398338 1.188013 0.403514 0.180 Uiso 1 1 calc R U . . .
H52B H 0.437859 1.131979 0.397885 0.180 Uiso 1 1 calc R U . . .
H52C H 0.469703 1.184558 0.379371 0.180 Uiso 1 1 calc R U . . .
C53A C 0.3604(3) 1.2094(2) 0.33260(17) 0.1073(17) Uani 1 1 d . U . . .
H53A H 0.333282 1.232213 0.349210 0.161 Uiso 1 1 calc R U . . .
H53B H 0.405485 1.227106 0.325843 0.161 Uiso 1 1 calc R U . . .
H53C H 0.331723 1.202811 0.310883 0.161 Uiso 1 1 calc R U . . .
C1B C 0.2896(3) 0.82343(17) -0.01875(10) 0.0838(11) Uani 1 1 d D U . . .
H1B H 0.326744 0.851647 -0.022873 0.101 Uiso 1 1 calc DR U . . .
C2B C 0.3318(3) 0.7744(3) -0.02937(15) 0.1198(16) Uani 1 1 d D U . . .
H2B1 H 0.295947 0.745596 -0.032304 0.144 Uiso 1 1 calc R U . . .
H2B2 H 0.351274 0.781762 -0.053771 0.144 Uiso 1 1 calc R U . . .
C3B C 0.3922(4) 0.7509(2) -0.00842(15) 0.1193(16) Uani 1 1 d D U . . .
H3B1 H 0.376863 0.748935 0.017164 0.143 Uiso 1 1 calc DR U . . .
H3B2 H 0.433110 0.776096 -0.009607 0.143 Uiso 1 1 calc R U . . .
C4B C 0.4201(3) 0.6963(3) -0.01916(15) 0.1154(16) Uani 1 1 d D U . . .
H4B1 H 0.437054 0.698334 -0.044486 0.138 Uiso 1 1 calc R U . . .
H4B2 H 0.379133 0.671080 -0.018597 0.138 Uiso 1 1 calc R U . . .
C5B C 0.4809(5) 0.6726(3) 0.0036(2) 0.154(2) Uani 1 1 d D U . . .
H5B1 H 0.465853 0.673703 0.029248 0.184 Uiso 1 1 calc R U . . .
H5B2 H 0.523556 0.695931 0.001107 0.184 Uiso 1 1 calc R U . . .
C6B C 0.5042(4) 0.6152(3) -0.0052(2) 0.142(2) Uani 1 1 d D U . . .
H6B1 H 0.543216 0.604494 0.011013 0.214 Uiso 1 1 calc R U . . .
H6B2 H 0.463209 0.591070 -0.002047 0.214 Uiso 1 1 calc R U . . .
H6B3 H 0.521115 0.613376 -0.030288 0.214 Uiso 1 1 calc R U . . .
C7B C 0.2304(3) 0.8435(2) -0.04245(13) 0.1066(14) Uani 1 1 d D U . . .
H7B1 H 0.193417 0.815293 -0.044471 0.128 Uiso 1 1 calc R U . . .
H7B2 H 0.250344 0.849571 -0.066921 0.128 Uiso 1 1 calc R U . . .
C8B C 0.1930(4) 0.8953(2) -0.02990(14) 0.1124(15) Uani 1 1 d D U . . .
H8B1 H 0.159176 0.884431 -0.010583 0.135 Uiso 1 1 calc R U . . .
H8B2 H 0.230959 0.916627 -0.017928 0.135 Uiso 1 1 calc R U . . .
C9B C 0.1529(4) 0.9331(4) -0.0526(2) 0.159(2) Uani 1 1 d D U . . .
H9B1 H 0.128662 0.911606 -0.071357 0.191 Uiso 1 1 calc R U . . .
H9B2 H 0.189445 0.955015 -0.065239 0.191 Uiso 1 1 calc R U . . .
C10B C 0.0978(5) 0.9711(3) -0.0384(2) 0.153(2) Uani 1 1 d D U . . .
H10C H 0.125488 0.997617 -0.024356 0.183 Uiso 0.507(12) 1 d R U P B 1
H10D H 0.071171 0.949625 -0.020343 0.183 Uiso 0.507(12) 1 d R U P B 1
H10G H 0.102785 0.975915 -0.011986 0.183 Uiso 0.493(12) 1 d R U P B 2
H10H H 0.101955 1.005733 -0.051012 0.183 Uiso 0.493(12) 1 d R U P B 2
C11B C 0.0411(10) 1.0030(8) -0.0573(3) 0.202(5) Uani 0.507(12) 1 d D U P B 1
H11D H 0.014018 1.023884 -0.039543 0.303 Uiso 0.507(12) 1 calc R U P B 1
H11E H 0.063928 1.026995 -0.074741 0.303 Uiso 0.507(12) 1 calc R U P B 1
H11F H 0.008265 0.978852 -0.069981 0.303 Uiso 0.507(12) 1 calc R U P B 1
C1B' C 0.0244(6) 0.9422(8) -0.0468(6) 0.202(5) Uani 0.493(12) 1 d D . P B 2
H1B1 H -0.015723 0.964284 -0.038380 0.303 Uiso 0.493(12) 1 calc R U P B 2
H1B2 H 0.020115 0.936493 -0.072895 0.303 Uiso 0.493(12) 1 calc R U P B 2
H1B3 H 0.023136 0.907710 -0.034377 0.303 Uiso 0.493(12) 1 calc R U P B 2
C12B C 0.2211(2) 0.80128(14) 0.03831(9) 0.0608(9) Uani 1 1 d . . . . .
C13B C 0.2126(2) 0.80541(13) 0.07891(8) 0.0512(8) Uani 1 1 d . U . . .
C14B C 0.26353(19) 0.83697(13) 0.09908(8) 0.0497(8) Uani 1 1 d . U . . .
C15B C 0.3188(2) 0.86651(13) 0.08101(9) 0.0532(8) Uani 1 1 d . U . . .
C16B C 0.3274(3) 0.86262(16) 0.04104(10) 0.0676(10) Uani 1 1 d . U . . .
C17B C 0.15814(19) 0.77677(12) 0.09634(8) 0.0476(7) Uani 1 1 d . U . . .
H17B H 0.124818 0.757073 0.082264 0.057 Uiso 1 1 calc R U . . .
C18B C 0.15127(18) 0.77635(12) 0.13487(8) 0.0441(7) Uani 1 1 d . U . . .
C19B C 0.20235(17) 0.80715(12) 0.15545(8) 0.0417(7) Uani 1 1 d . U . . .
C20B C 0.25736(18) 0.83842(12) 0.13802(8) 0.0458(7) Uani 1 1 d . U . . .
C21B C 0.31050(17) 0.87053(11) 0.15855(8) 0.0408(7) Uani 1 1 d . U . . .
C22B C 0.36517(18) 0.90103(13) 0.13975(8) 0.0473(7) Uani 1 1 d . U . . .
C23B C 0.3683(2) 0.89799(14) 0.10124(9) 0.0567(8) Uani 1 1 d . U . . .
H23B H 0.404353 0.917493 0.088766 0.068 Uiso 1 1 calc R U . . .
C24B C 0.09622(18) 0.74524(12) 0.15443(8) 0.0459(7) Uani 1 1 d . U . . .
C25B C 0.09437(18) 0.74433(13) 0.19400(8) 0.0475(7) Uani 1 1 d . U . . .
C26B C 0.03974(19) 0.71347(15) 0.21133(9) 0.0558(8) Uani 1 1 d . U . . .
H26B H 0.038798 0.713075 0.236953 0.067 Uiso 1 1 calc R U . . .
C27B C -0.0129(2) 0.68356(16) 0.19293(10) 0.0653(10) Uani 1 1 d . U . . .
C28B C -0.0090(2) 0.68375(16) 0.15521(10) 0.0630(9) Uani 1 1 d . U . . .
H28B H -0.042341 0.662741 0.142037 0.076 Uiso 1 1 calc R U . . .
C29B C 0.04305(19) 0.71424(14) 0.13566(9) 0.0529(8) Uani 1 1 d . U . . .
H29B H 0.042516 0.714019 0.110031 0.063 Uiso 1 1 calc R U . . .
C30B C 0.20088(16) 0.80687(11) 0.19506(8) 0.0388(6) Uani 1 1 d . U . . .
C31B C 0.14787(17) 0.77457(12) 0.21474(8) 0.0425(7) Uani 1 1 d . U . . .
C32B C 0.14949(16) 0.77443(12) 0.25379(8) 0.0410(7) Uani 1 1 d . U . . .
H32B H 0.115894 0.753287 0.266767 0.049 Uiso 1 1 calc R U . . .
C33B C 0.19992(15) 0.80503(12) 0.27276(7) 0.0389(6) Uani 1 1 d . U . . .
C34B C 0.24918(15) 0.83868(11) 0.25246(8) 0.0379(6) Uani 1 1 d . U . . .
C35B C 0.29609(15) 0.87020(12) 0.27447(7) 0.0374(6) Uani 1 1 d . U . . .
C36B C 0.34815(17) 0.90102(12) 0.25828(8) 0.0430(7) Uani 1 1 d . U . . .
H36B H 0.379796 0.921553 0.272777 0.052 Uiso 1 1 calc R U . . .
C37B C 0.35523(17) 0.90248(12) 0.21902(8) 0.0430(7) Uani 1 1 d . U . . .
C38B C 0.30633(15) 0.87134(11) 0.19765(7) 0.0381(6) Uani 1 1 d . U . . .
C39B C 0.25154(16) 0.83866(11) 0.21488(7) 0.0387(6) Uani 1 1 d . U . . .
C40B C 0.41595(18) 0.93369(14) 0.16179(9) 0.0507(8) Uani 1 1 d . U . . .
C41B C 0.41168(17) 0.93401(13) 0.20110(8) 0.0470(7) Uani 1 1 d . U . . .
C42B C 0.46255(19) 0.96504(15) 0.22080(9) 0.0578(9) Uani 1 1 d . U . . .
H42B H 0.460169 0.964374 0.246401 0.069 Uiso 1 1 calc R U . . .
C43B C 0.5159(2) 0.99646(17) 0.20449(10) 0.0650(10) Uani 1 1 d . U . . .
C44B C 0.5191(2) 0.99657(17) 0.16581(10) 0.0674(10) Uani 1 1 d . U . . .
H44B H 0.554560 1.017268 0.153798 0.081 Uiso 1 1 calc R U . . .
C45B C 0.4699(2) 0.96608(16) 0.14548(10) 0.0641(9) Uani 1 1 d . U . . .
H45B H 0.472824 0.967224 0.119902 0.077 Uiso 1 1 calc R U . . .
C46B C -0.0711(2) 0.64937(19) 0.21312(11) 0.0769(11) Uani 1 1 d . U . . .
C47B C -0.1464(3) 0.6689(3) 0.20105(14) 0.0998(16) Uani 1 1 d . U . . .
H47D H -0.150096 0.666593 0.174705 0.150 Uiso 1 1 calc R U . . .
H47E H -0.183557 0.646426 0.212131 0.150 Uiso 1 1 calc R U . . .
H47F H -0.153293 0.705895 0.208688 0.150 Uiso 1 1 calc R U . . .
C48B C -0.0623(3) 0.5896(2) 0.20035(14) 0.1022(16) Uani 1 1 d . U . . .
H48D H -0.066482 0.587776 0.174007 0.153 Uiso 1 1 calc R U . . .
H48E H -0.014943 0.576268 0.207678 0.153 Uiso 1 1 calc R U . . .
H48F H -0.099961 0.567693 0.211450 0.153 Uiso 1 1 calc R U . . .
C49B C -0.0646(3) 0.6527(2) 0.25431(13) 0.0940(15) Uani 1 1 d . U . . .
H49D H -0.016845 0.640314 0.261687 0.141 Uiso 1 1 calc R U . . .
H49E H -0.071290 0.689703 0.262059 0.141 Uiso 1 1 calc R U . . .
H49F H -0.101554 0.630235 0.265502 0.141 Uiso 1 1 calc R U . . .
C50B C 0.5727(3) 1.0283(2) 0.22685(12) 0.0868(13) Uani 1 1 d . U . . .
C51B C 0.6480(3) 1.0126(3) 0.21880(15) 0.1086(18) Uani 1 1 d . U . . .
H51D H 0.656043 1.013618 0.192651 0.163 Uiso 1 1 calc R U . . .
H51E H 0.681089 1.037408 0.230690 0.163 Uiso 1 1 calc R U . . .
H51F H 0.656675 0.976433 0.227744 0.163 Uiso 1 1 calc R U . . .
C52B C 0.5644(3) 1.0920(3) 0.21466(17) 0.1174(19) Uani 1 1 d . U . . .
H52D H 0.515141 1.104076 0.219545 0.176 Uiso 1 1 calc R U . . .
H52E H 0.598330 1.113816 0.228472 0.176 Uiso 1 1 calc R U . . .
H52F H 0.574724 1.095599 0.188822 0.176 Uiso 1 1 calc R U . . .
C53B C 0.5579(3) 1.0271(2) 0.26826(13) 0.0934(15) Uani 1 1 d . U . . .
H53D H 0.507883 1.037627 0.272887 0.140 Uiso 1 1 calc R U . . .
H53E H 0.565961 0.991066 0.277501 0.140 Uiso 1 1 calc R U . . .
H53F H 0.590374 1.052040 0.280448 0.140 Uiso 1 1 calc R U . . .
C1C C 0.6698(5) 0.5521(5) 0.4859(2) 0.0752(12) Uani 0.708(4) 1 d D U P C 1
H1C H 0.707818 0.576885 0.494898 0.090 Uiso 0.708(4) 1 calc R U P C 1
C2C C 0.7101(4) 0.5070(3) 0.4658(2) 0.0940(16) Uani 0.708(4) 1 d D U P C 1
H2C1 H 0.745373 0.490951 0.482546 0.113 Uiso 0.708(4) 1 calc R U P C 1
H2C2 H 0.674868 0.478957 0.459348 0.113 Uiso 0.708(4) 1 calc R U P C 1
C3C C 0.7493(4) 0.5239(3) 0.4318(2) 0.0805(18) Uani 0.708(4) 1 d D U P C 1
H3C1 H 0.769865 0.559981 0.434687 0.097 Uiso 0.708(4) 1 calc R U P C 1
H3C2 H 0.716249 0.523911 0.410891 0.097 Uiso 0.708(4) 1 calc R U P C 1
C4C C 0.8107(5) 0.4814(3) 0.4265(2) 0.0921(17) Uani 0.708(4) 1 d D U P C 1
H4C1 H 0.854300 0.492451 0.439875 0.111 Uiso 0.708(4) 1 calc R U P C 1
H4C2 H 0.794836 0.446398 0.436001 0.111 Uiso 0.708(4) 1 calc R U P C 1
C5C C 0.8276(4) 0.4770(3) 0.38573(19) 0.0932(16) Uani 0.708(4) 1 d D U P C 1
H5C1 H 0.838094 0.512910 0.376025 0.112 Uiso 0.708(4) 1 calc R U P C 1
H5C2 H 0.784810 0.462995 0.372983 0.112 Uiso 0.708(4) 1 calc R U P C 1
C6C C 0.8930(4) 0.4397(4) 0.3782(3) 0.124(3) Uani 0.708(4) 1 d D U P C 1
H6C1 H 0.901944 0.438029 0.352135 0.186 Uiso 0.708(4) 1 calc R U P C 1
H6C2 H 0.935729 0.453826 0.390374 0.186 Uiso 0.708(4) 1 calc R U P C 1
H6C3 H 0.882473 0.403938 0.387333 0.186 Uiso 0.708(4) 1 calc R U P C 1
C7C C 0.6313(4) 0.5305(3) 0.51961(19) 0.0998(17) Uani 0.708(4) 1 d D U P C 1
H7C1 H 0.667490 0.514674 0.535967 0.120 Uiso 0.708(4) 1 calc R U P C 1
H7C2 H 0.597835 0.501831 0.512233 0.120 Uiso 0.708(4) 1 calc R U P C 1
C8C C 0.5882(5) 0.5737(3) 0.5407(3) 0.0991(18) Uani 0.708(4) 1 d D U P C 1
H8C1 H 0.552270 0.589939 0.524331 0.119 Uiso 0.708(4) 1 calc R U P C 1
H8C2 H 0.561815 0.556483 0.560792 0.119 Uiso 0.708(4) 1 calc R U P C 1
C9C C 0.6371(5) 0.6179(4) 0.5560(3) 0.136(2) Uani 0.708(4) 1 d D U P C 1
H9C1 H 0.675046 0.601613 0.571154 0.163 Uiso 0.708(4) 1 calc R U P C 1
H9C2 H 0.660793 0.637016 0.535890 0.163 Uiso 0.708(4) 1 calc R U P C 1
C10C C 0.5952(5) 0.6562(5) 0.5780(2) 0.124(2) Uani 0.708(4) 1 d D U P C 1
H10E H 0.626750 0.687418 0.582068 0.149 Uiso 0.708(4) 1 calc R U P C 1
H10F H 0.587627 0.639361 0.601886 0.149 Uiso 0.708(4) 1 calc R U P C 1
C11C C 0.5242(7) 0.6774(7) 0.5664(5) 0.212(4) Uani 0.708(4) 1 d D U P C 1
H11G H 0.505853 0.702067 0.584795 0.318 Uiso 0.708(4) 1 calc R U P C 1
H11H H 0.529697 0.696345 0.543434 0.318 Uiso 0.708(4) 1 calc R U P C 1
H11I H 0.490261 0.647905 0.563410 0.318 Uiso 0.708(4) 1 calc R U P C 1
C1C' C 0.6612(10) 0.5510(13) 0.4893(6) 0.0752(12) Uani 0.292(4) 1 d D . P C 2
H1C' H 0.635034 0.516327 0.491384 0.090 Uiso 0.292(4) 1 calc R U P C 2
C2C' C 0.7388(8) 0.5388(8) 0.4753(4) 0.0940(16) Uani 0.292(4) 1 d D . P C 2
H2C3 H 0.767844 0.571861 0.475350 0.113 Uiso 0.292(4) 1 calc R U P C 2
H2C4 H 0.762320 0.512712 0.491498 0.113 Uiso 0.292(4) 1 calc R U P C 2
C3C' C 0.7353(10) 0.5159(10) 0.4364(5) 0.0805(18) Uani 0.292(4) 1 d D . P C 2
H3C3 H 0.701506 0.485397 0.436683 0.097 Uiso 0.292(4) 1 calc R U P C 2
H3C4 H 0.714126 0.543539 0.420640 0.097 Uiso 0.292(4) 1 calc R U P C 2
C4C' C 0.8059(12) 0.4969(8) 0.4186(6) 0.0921(17) Uani 0.292(4) 1 d D . P C 2
H4C3 H 0.841046 0.526399 0.420166 0.111 Uiso 0.292(4) 1 calc R U P C 2
H4C4 H 0.796088 0.490724 0.392707 0.111 Uiso 0.292(4) 1 calc R U P C 2
C5C' C 0.8425(8) 0.4462(7) 0.4338(5) 0.0932(16) Uani 0.292(4) 1 d D . P C 2
H5C3 H 0.807775 0.416240 0.433315 0.112 Uiso 0.292(4) 1 calc R U P C 2
H5C4 H 0.856554 0.452390 0.459176 0.112 Uiso 0.292(4) 1 calc R U P C 2
C6C' C 0.9113(10) 0.4307(9) 0.4110(7) 0.124(3) Uani 0.292(4) 1 d D . P C 2
H6C4 H 0.933179 0.398537 0.421203 0.186 Uiso 0.292(4) 1 calc R U P C 2
H6C5 H 0.897329 0.423896 0.385915 0.186 Uiso 0.292(4) 1 calc R U P C 2
H6C6 H 0.946057 0.460009 0.411750 0.186 Uiso 0.292(4) 1 calc R U P C 2
C7C' C 0.6627(8) 0.5771(7) 0.5274(4) 0.0998(17) Uani 0.292(4) 1 d D . P C 2
H7C3 H 0.692338 0.609829 0.526365 0.120 Uiso 0.292(4) 1 calc R U P C 2
H7C4 H 0.685708 0.552214 0.544560 0.120 Uiso 0.292(4) 1 calc R U P C 2
C8C' C 0.5861(10) 0.5916(8) 0.5415(7) 0.0991(18) Uani 0.292(4) 1 d D . P C 2
H8C3 H 0.576528 0.572347 0.564348 0.119 Uiso 0.292(4) 1 calc R U P C 2
H8C4 H 0.549563 0.580376 0.523613 0.119 Uiso 0.292(4) 1 calc R U P C 2
C9C' C 0.5801(14) 0.6534(7) 0.5481(5) 0.136(2) Uani 0.292(4) 1 d D . P C 2
H9C3 H 0.623168 0.671872 0.538493 0.163 Uiso 0.292(4) 1 calc R U P C 2
H9C4 H 0.536969 0.667917 0.535875 0.163 Uiso 0.292(4) 1 calc R U P C 2
C10' C 0.5742(15) 0.6618(11) 0.5899(5) 0.124(2) Uani 0.292(4) 1 d D . P C 2
H10I H 0.522993 0.660217 0.597298 0.149 Uiso 0.292(4) 1 calc R U P C 2
H10J H 0.593056 0.697447 0.596298 0.149 Uiso 0.292(4) 1 calc R U P C 2
C11' C 0.618(2) 0.6180(14) 0.6105(7) 0.212(4) Uani 0.292(4) 1 d D . P C 2
H11J H 0.613487 0.623799 0.636549 0.318 Uiso 0.292(4) 1 calc R U P C 2
H11K H 0.598611 0.582723 0.604377 0.318 Uiso 0.292(4) 1 calc R U P C 2
H11L H 0.668553 0.619889 0.603378 0.318 Uiso 0.292(4) 1 calc R U P C 2
C12C C 0.64042(19) 0.63887(14) 0.45638(10) 0.0529(8) Uani 1 1 d . . . . .
C13C C 0.58905(17) 0.67378(13) 0.43395(9) 0.0499(8) Uani 1 1 d . U . . .
C14C C 0.52217(17) 0.65136(12) 0.42032(9) 0.0467(7) Uani 1 1 d . U . . .
C15C C 0.50596(17) 0.59604(12) 0.42650(9) 0.0484(7) Uani 1 1 d . U . . .
C16C C 0.5584(2) 0.56111(14) 0.44617(10) 0.0572(8) Uani 1 1 d . U . . .
C17C C 0.60441(18) 0.72698(13) 0.42906(10) 0.0526(8) Uani 1 1 d . U . . .
H17C H 0.648072 0.740721 0.438525 0.063 Uiso 1 1 calc R U . . .
C18C C 0.55662(17) 0.76270(13) 0.41007(9) 0.0467(7) Uani 1 1 d . U . . .
C19C C 0.49134(16) 0.74005(12) 0.39550(8) 0.0420(7) Uani 1 1 d . U . . .
C20C C 0.47411(17) 0.68437(13) 0.40093(9) 0.0457(7) Uani 1 1 d . U . . .
C21C C 0.40659(16) 0.66034(12) 0.38746(8) 0.0401(7) Uani 1 1 d . U . . .
C22C C 0.39042(17) 0.60600(12) 0.39371(8) 0.0431(7) Uani 1 1 d . U . . .
C23C C 0.44092(17) 0.57450(13) 0.41360(9) 0.0499(8) Uani 1 1 d . U . . .
H23C H 0.430273 0.538140 0.418198 0.060 Uiso 1 1 calc R U . . .
C24C C 0.57046(17) 0.82022(13) 0.40575(8) 0.0454(7) Uani 1 1 d . U . . .
C25C C 0.51958(16) 0.85363(12) 0.38673(8) 0.0423(7) Uani 1 1 d . U . . .
C26C C 0.53340(17) 0.90994(13) 0.38436(8) 0.0481(7) Uani 1 1 d . U . . .
H26C H 0.499752 0.931445 0.371766 0.058 Uiso 1 1 calc R U . . .
C27C C 0.59331(18) 0.93475(14) 0.39949(9) 0.0534(8) Uani 1 1 d . U . . .
C28C C 0.64412(18) 0.90050(14) 0.41836(9) 0.0508(8) Uani 1 1 d . U . . .
H28C H 0.685641 0.915804 0.429058 0.061 Uiso 1 1 calc R U . . .
C29C C 0.63318(18) 0.84641(14) 0.42101(9) 0.0502(8) Uani 1 1 d . U . . .
H29C H 0.667908 0.825419 0.433259 0.060 Uiso 1 1 calc R U . . .
C30C C 0.44032(16) 0.77447(12) 0.37644(8) 0.0406(7) Uani 1 1 d . U . . .
C31C C 0.45337(16) 0.83028(12) 0.37117(8) 0.0423(7) Uani 1 1 d . U . . .
C32C C 0.40109(16) 0.86241(12) 0.35151(8) 0.0409(7) Uani 1 1 d . U . . .
H32C H 0.409436 0.899330 0.347847 0.049 Uiso 1 1 calc R U . . .
C33C C 0.33875(16) 0.83861(11) 0.33811(8) 0.0389(6) Uani 1 1 d . U . . .
C34C C 0.32499(16) 0.78352(11) 0.34462(8) 0.0387(6) Uani 1 1 d . U . . .
C35C C 0.25656(15) 0.76415(11) 0.33062(7) 0.0369(6) Uani 1 1 d . U . . .
C36C C 0.24024(16) 0.70999(11) 0.33449(7) 0.0386(6) Uani 1 1 d . U . . .
H36C H 0.196369 0.696584 0.325057 0.046 Uiso 1 1 calc R U . . .
C37C C 0.28935(16) 0.67404(12) 0.35271(8) 0.0392(7) Uani 1 1 d . U . . .
C38C C 0.35615(16) 0.69474(11) 0.36716(7) 0.0372(6) Uani 1 1 d . U . . .
C39C C 0.37473(16) 0.75013(12) 0.36316(8) 0.0387(6) Uani 1 1 d . U . . .
C40C C 0.32181(16) 0.58360(12) 0.37865(8) 0.0419(7) Uani 1 1 d . U . . .
C41C C 0.27354(16) 0.61675(12) 0.35774(8) 0.0396(7) Uani 1 1 d . U . . .
C42C C 0.21097(17) 0.59195(13) 0.34251(9) 0.0465(7) Uani 1 1 d . U . . .
H42C H 0.179958 0.613637 0.328440 0.056 Uiso 1 1 calc R U . . .
C43C C 0.19217(19) 0.53874(14) 0.34670(9) 0.0520(8) Uani 1 1 d . U . . .
C44C C 0.2398(2) 0.50766(14) 0.36888(10) 0.0568(9) Uani 1 1 d . U . . .
H44C H 0.228360 0.471388 0.373310 0.068 Uiso 1 1 calc R U . . .
C45C C 0.30265(19) 0.52890(13) 0.38423(9) 0.0514(8) Uani 1 1 d . U . . .
H45C H 0.332774 0.506770 0.398472 0.062 Uiso 1 1 calc R U . . .
C46C C 0.6078(2) 0.99573(16) 0.39766(11) 0.0657(10) Uani 1 1 d . U . . .
C47C C 0.5495(3) 1.02499(17) 0.37484(14) 0.0854(13) Uani 1 1 d . U . . .
H47G H 0.501910 1.018780 0.385533 0.128 Uiso 1 1 calc R U . . .
H47H H 0.559604 1.063293 0.374579 0.128 Uiso 1 1 calc R U . . .
H47I H 0.550196 1.011266 0.350072 0.128 Uiso 1 1 calc R U . . .
C48C C 0.6807(2) 1.00631(17) 0.38024(12) 0.0726(11) Uani 1 1 d . U . . .
H48G H 0.689338 1.044789 0.379214 0.109 Uiso 1 1 calc R U . . .
H48H H 0.718570 0.989288 0.394566 0.109 Uiso 1 1 calc R U . . .
H48I H 0.681181 0.991644 0.355716 0.109 Uiso 1 1 calc R U . . .
C49C C 0.6054(2) 1.01813(17) 0.43711(12) 0.0764(11) Uani 1 1 d . U . . .
H49G H 0.558054 1.010884 0.447761 0.115 Uiso 1 1 calc R U . . .
H49H H 0.642737 1.000859 0.451612 0.115 Uiso 1 1 calc R U . . .
H49I H 0.613778 1.056660 0.436633 0.115 Uiso 1 1 calc R U . . .
C50C C 0.1269(2) 0.51225(17) 0.32779(11) 0.0727(10) Uani 1 1 d . U . . .
C51C C 0.0820(3) 0.5503(2) 0.3070(2) 0.1239(19) Uani 1 1 d . U . . .
H51G H 0.112188 0.569344 0.289577 0.186 Uiso 1 1 calc R U . . .
H51H H 0.044301 0.530684 0.294133 0.186 Uiso 1 1 calc R U . . .
H51I H 0.059724 0.575850 0.323609 0.186 Uiso 1 1 calc R U . . .
C52C C 0.1563(4) 0.4703(3) 0.30031(18) 0.1237(19) Uani 1 1 d . U . . .
H52G H 0.186381 0.444319 0.313042 0.186 Uiso 1 1 calc R U . . .
H52H H 0.115824 0.451806 0.288869 0.186 Uiso 1 1 calc R U . . .
H52I H 0.185034 0.488297 0.281773 0.186 Uiso 1 1 calc R U . . .
C53C C 0.0822(3) 0.4813(3) 0.35551(16) 0.1105(18) Uani 1 1 d . U . . .
H53G H 0.113395 0.456640 0.368709 0.166 Uiso 1 1 calc R U . . .
H53H H 0.059929 0.506307 0.372509 0.166 Uiso 1 1 calc R U . . .
H53I H 0.044507 0.461141 0.343033 0.166 Uiso 1 1 calc R U . . .

loop_
_atom_site_aniso_label
_atom_site_aniso_U_11
_atom_site_aniso_U_22
_atom_site_aniso_U_33
_atom_site_aniso_U_23
_atom_site_aniso_U_13
_atom_site_aniso_U_12
N1 0.074(2) 0.084(2) 0.0607(18) 0.0046(17) 0.0099(16) 0.0282(19)
N2 0.092(2) 0.0445(16) 0.0442(14) -0.0031(12) 0.0003(14) -0.0079(15)
N3 0.0548(16) 0.0390(15) 0.0682(17) 0.0076(13) -0.0024(13) 0.0041(13)
O1 0.095(2) 0.074(2) 0.0698(17) -0.0142(15) 0.0055(14) 0.0211(17)
O2 0.0638(18) 0.113(3) 0.0821(19) 0.0068(17) 0.0125(15) 0.0170(17)
O3 0.103(2) 0.0542(15) 0.0496(13) -0.0012(11) -0.0028(13) -0.0214(14)
O4 0.120(2) 0.0711(18) 0.0526(14) -0.0015(13) 0.0114(15) -0.0257(17)
O5 0.0607(16) 0.0480(14) 0.0827(17) 0.0072(12) -0.0076(13) 0.0001(12)
O6 0.0689(16) 0.0427(14) 0.0800(17) 0.0087(12) -0.0019(12) -0.0025(12)
C1 0.0363(15) 0.0359(16) 0.0388(14) 0.0021(12) 0.0012(12) -0.0046(12)
C2 0.0400(16) 0.0316(15) 0.0364(14) -0.0018(11) 0.0005(12) -0.0020(12)
C1A 0.127(3) 0.119(3) 0.103(2) 0.001(2) 0.005(2) 0.024(2)
C2A 0.121(3) 0.111(3) 0.111(3) -0.003(3) -0.003(2) 0.024(2)
C3A 0.127(3) 0.109(3) 0.108(3) 0.001(2) -0.007(2) 0.018(2)
C4A 0.128(3) 0.116(3) 0.110(3) -0.002(3) -0.003(3) 0.014(3)
C5A 0.138(3) 0.123(3) 0.119(3) 0.006(3) -0.012(3) 0.005(3)
C6A 0.165(6) 0.152(6) 0.162(5) 0.016(5) -0.019(5) -0.004(5)
C7A 0.134(3) 0.128(3) 0.114(3) -0.012(3) -0.007(2) 0.026(3)
C1A' 0.127(3) 0.119(3) 0.103(2) 0.001(2) 0.005(2) 0.024(2)
C2A' 0.121(3) 0.111(3) 0.111(3) -0.003(3) -0.003(2) 0.024(2)
C3A' 0.127(3) 0.109(3) 0.108(3) 0.001(2) -0.007(2) 0.018(2)
C4A' 0.128(3) 0.116(3) 0.110(3) -0.002(3) -0.003(3) 0.014(3)
C5A' 0.138(3) 0.123(3) 0.119(3) 0.006(3) -0.012(3) 0.005(3)
C6A' 0.165(6) 0.152(6) 0.162(5) 0.016(5) -0.019(5) -0.004(5)
C7A' 0.134(3) 0.128(3) 0.114(3) -0.012(3) -0.007(2) 0.026(3)
C8A 0.140(3) 0.144(4) 0.088(3) -0.014(3) 0.014(3) 0.035(3)
C9A 0.160(4) 0.149(4) 0.128(3) -0.002(3) 0.003(3) 0.014(3)
C10A 0.165(4) 0.168(5) 0.130(4) -0.001(4) 0.004(4) 0.021(4)
C11A 0.147(6) 0.176(7) 0.153(6) 0.003(5) 0.001(5) -0.006(5)
C12A 0.075(3) 0.094(4) 0.051(2) 0.005(2) -0.0020(18) 0.027(3)
C13A 0.065(2) 0.090(3) 0.059(2) 0.004(2) 0.0097(18) 0.025(2)
C14A 0.063(2) 0.075(3) 0.0548(19) -0.0002(18) 0.0010(16) 0.0105(19)
C15A 0.0551(19) 0.069(2) 0.0430(16) -0.0010(15) -0.0014(14) 0.0084(17)
C16A 0.070(2) 0.066(2) 0.0467(17) -0.0075(16) 0.0027(16) 0.0132(19)
C17A 0.055(2) 0.084(3) 0.0587(19) -0.0021(19) 0.0043(16) 0.0006(19)
C18A 0.0496(18) 0.074(2) 0.0522(17) -0.0119(16) 0.0033(14) -0.0032(17)
C19A 0.0506(18) 0.059(2) 0.0389(15) -0.0055(14) -0.0027(13) -0.0013(15)
C20A 0.0528(18) 0.059(2) 0.0389(15) -0.0052(14) -0.0044(13) 0.0037(16)
C21A 0.0506(18) 0.0536(18) 0.0385(15) -0.0009(13) -0.0041(13) 0.0057(15)
C22A 0.0560(18) 0.0515(19) 0.0410(15) -0.0021(14) -0.0037(13) 0.0047(15)
C23A 0.068(2) 0.0528(19) 0.0463(17) -0.0033(15) -0.0063(15) 0.0109(17)
C24A 0.055(2) 0.085(3) 0.0579(19) -0.0099(18) 0.0027(16) -0.0112(19)
C25A 0.056(2) 0.073(2) 0.0598(19) -0.0116(17) 0.0071(16) -0.0115(18)
C26A 0.066(2) 0.089(3) 0.090(3) -0.021(2) 0.021(2) -0.024(2)
C27A 0.084(3) 0.100(3) 0.106(3) -0.025(3) 0.029(2) -0.029(3)
C28A 0.072(3) 0.121(4) 0.106(3) -0.030(3) 0.031(2) -0.024(3)
C29A 0.062(2) 0.101(3) 0.090(3) -0.029(2) 0.018(2) -0.015(2)
C30A 0.0440(17) 0.0571(19) 0.0424(15) -0.0062(14) -0.0006(13) 0.0010(15)
C31A 0.0478(18) 0.057(2) 0.0538(17) -0.0085(15) 0.0018(14) -0.0095(15)
C32A 0.0515(18) 0.0462(18) 0.0536(17) -0.0090(14) 0.0056(14) -0.0118(15)
C33A 0.0448(16) 0.0410(16) 0.0358(14) -0.0039(12) -0.0033(12) -0.0037(13)
C34A 0.0497(17) 0.0442(17) 0.0378(14) -0.0021(12) -0.0018(12) -0.0013(14)
C35A 0.0404(15) 0.0402(16) 0.0341(13) 0.0004(12) -0.0035(11) -0.0010(13)
C36A 0.0488(16) 0.0349(15) 0.0364(14) 0.0016(12) -0.0009(12) -0.0012(13)
C37A 0.0471(17) 0.0409(16) 0.0373(14) 0.0013(12) -0.0067(12) 0.0013(13)
C38A 0.0487(17) 0.0426(16) 0.0340(13) -0.0029(12) -0.0050(12) 0.0022(13)
C39A 0.0463(16) 0.0429(16) 0.0371(14) -0.0020(12) -0.0024(12) -0.0026(14)
C40A 0.0606(19) 0.0423(17) 0.0390(15) -0.0013(13) -0.0096(13) 0.0040(15)
C41A 0.0502(17) 0.0413(17) 0.0416(15) -0.0015(13) -0.0066(13) 0.0019(14)
C42A 0.064(2) 0.0404(18) 0.0517(17) -0.0021(14) -0.0016(15) 0.0029(15)
C43A 0.067(2) 0.0440(19) 0.0588(19) -0.0008(15) -0.0063(16) -0.0046(16)
C44A 0.078(2) 0.0469(19) 0.0580(19) -0.0064(16) -0.0063(17) 0.0006(18)
C45A 0.069(2) 0.0448(18) 0.0489(17) -0.0073(14) -0.0034(15) 0.0025(16)
C46A 0.096(3) 0.110(4) 0.119(4) -0.017(3) 0.029(3) -0.043(3)
C47A 0.131(4) 0.093(4) 0.168(5) -0.029(4) 0.055(4) -0.049(3)
C48A 0.125(5) 0.125(5) 0.177(6) -0.010(4) 0.026(4) -0.054(4)
C49A 0.136(5) 0.151(6) 0.150(6) -0.003(5) 0.037(4) -0.020(5)
C50A 0.085(3) 0.054(2) 0.102(3) -0.011(2) 0.003(2) -0.011(2)
C51A 0.076(3) 0.055(2) 0.089(3) -0.002(2) 0.002(2) -0.007(2)
C52A 0.104(4) 0.123(5) 0.132(5) -0.042(4) 0.006(3) -0.025(3)
C53A 0.126(4) 0.065(3) 0.131(4) 0.014(3) 0.031(3) -0.012(3)
C1B 0.135(3) 0.067(2) 0.0497(19) 0.0041(18) -0.0010(19) -0.019(2)
C2B 0.145(4) 0.134(4) 0.080(3) 0.005(3) 0.022(3) 0.021(3)
C3B 0.161(4) 0.114(4) 0.083(3) 0.004(3) -0.001(3) 0.014(3)
C4B 0.131(4) 0.133(4) 0.082(3) 0.005(3) 0.032(3) 0.021(3)
C5B 0.181(5) 0.158(5) 0.122(4) 0.002(4) -0.004(4) 0.032(5)
C6B 0.135(5) 0.163(6) 0.129(5) 0.012(4) 0.032(4) 0.034(5)
C7B 0.136(3) 0.116(3) 0.068(2) 0.002(2) 0.011(2) 0.022(3)
C8B 0.155(4) 0.102(3) 0.080(3) 0.008(3) -0.008(3) -0.001(3)
C9B 0.176(5) 0.186(5) 0.116(4) 0.002(4) -0.003(4) 0.049(4)
C10B 0.185(6) 0.157(5) 0.116(4) -0.007(4) -0.010(4) 0.022(5)
C11B 0.214(10) 0.244(12) 0.149(9) 0.009(9) -0.007(8) 0.054(10)
C1B' 0.214(10) 0.244(12) 0.149(9) 0.009(9) -0.007(8) 0.054(10)
C12B 0.095(3) 0.0442(19) 0.0430(18) 0.0002(15) -0.0018(18) -0.014(2)
C13B 0.075(2) 0.0350(16) 0.0438(16) -0.0042(13) -0.0055(15) -0.0096(15)
C14B 0.072(2) 0.0369(16) 0.0405(15) -0.0010(13) 0.0004(14) -0.0033(15)
C15B 0.077(2) 0.0393(17) 0.0434(16) -0.0018(13) 0.0055(15) -0.0117(16)
C16B 0.100(3) 0.051(2) 0.0520(19) 0.0039(16) -0.0015(19) -0.015(2)
C17B 0.066(2) 0.0328(16) 0.0439(16) -0.0033(12) -0.0072(14) -0.0094(14)
C18B 0.0586(18) 0.0326(15) 0.0411(15) -0.0024(12) -0.0010(13) 0.0003(14)
C19B 0.0510(17) 0.0309(14) 0.0431(15) 0.0000(12) -0.0003(13) -0.0046(13)
C20B 0.0642(19) 0.0315(15) 0.0415(15) -0.0045(12) 0.0013(14) -0.0040(14)
C21B 0.0532(17) 0.0302(14) 0.0388(14) -0.0037(11) 0.0038(12) -0.0096(13)
C22B 0.0589(18) 0.0381(16) 0.0448(15) -0.0065(13) 0.0042(14) -0.0054(14)
C23B 0.076(2) 0.0442(18) 0.0499(17) -0.0056(14) 0.0065(16) -0.0098(17)
C24B 0.0581(18) 0.0372(16) 0.0424(15) -0.0047(12) -0.0054(13) -0.0040(14)
C25B 0.0563(18) 0.0430(17) 0.0431(15) -0.0025(13) -0.0025(13) -0.0059(15)
C26B 0.064(2) 0.058(2) 0.0455(17) -0.0014(15) -0.0036(15) -0.0116(17)
C27B 0.071(2) 0.065(2) 0.060(2) 0.0048(17) -0.0051(17) -0.0179(19)
C28B 0.071(2) 0.062(2) 0.057(2) 0.0007(17) -0.0191(17) -0.0183(18)
C29B 0.064(2) 0.0533(19) 0.0415(16) -0.0012(14) -0.0065(14) -0.0121(16)
C30B 0.0453(16) 0.0300(14) 0.0411(14) -0.0033(11) 0.0004(12) -0.0047(12)
C31B 0.0497(17) 0.0362(15) 0.0415(15) -0.0008(12) -0.0017(13) -0.0062(13)
C32B 0.0434(16) 0.0367(15) 0.0429(15) 0.0022(12) 0.0007(12) -0.0083(13)
C33B 0.0412(15) 0.0367(15) 0.0390(14) -0.0046(12) 0.0001(12) -0.0056(12)
C34B 0.0411(15) 0.0301(14) 0.0425(15) -0.0016(11) 0.0020(12) -0.0026(12)
C35B 0.0398(15) 0.0353(15) 0.0369(14) -0.0025(11) 0.0003(11) -0.0014(12)
C36B 0.0476(17) 0.0399(16) 0.0413(15) -0.0040(12) 0.0017(12) -0.0057(13)
C37B 0.0503(17) 0.0350(15) 0.0436(15) -0.0044(12) 0.0056(13) -0.0035(13)
C38B 0.0428(16) 0.0315(14) 0.0399(14) -0.0032(11) 0.0014(12) -0.0015(12)
C39B 0.0474(16) 0.0304(14) 0.0384(14) -0.0041(11) 0.0023(12) -0.0032(12)
C40B 0.0562(19) 0.0488(18) 0.0472(17) -0.0035(14) 0.0063(14) -0.0092(15)
C41B 0.0492(17) 0.0458(17) 0.0460(16) -0.0039(13) 0.0034(13) -0.0070(14)
C42B 0.062(2) 0.060(2) 0.0511(18) -0.0059(16) 0.0101(15) -0.0137(17)
C43B 0.065(2) 0.069(2) 0.061(2) -0.0104(18) 0.0090(17) -0.0180(19)
C44B 0.069(2) 0.074(2) 0.060(2) -0.0069(18) 0.0079(17) -0.023(2)
C45B 0.074(2) 0.068(2) 0.0509(18) 0.0002(17) 0.0076(17) -0.0161(19)
C46B 0.086(3) 0.077(3) 0.068(2) 0.002(2) -0.003(2) -0.026(2)
C47B 0.081(3) 0.137(5) 0.081(3) -0.006(3) 0.001(2) -0.030(3)
C48B 0.127(4) 0.093(4) 0.088(3) 0.012(3) -0.015(3) -0.041(3)
C49B 0.090(3) 0.116(4) 0.076(3) 0.010(3) -0.008(2) -0.039(3)
C50B 0.083(3) 0.100(3) 0.077(3) -0.015(2) 0.014(2) -0.032(3)
C51B 0.091(3) 0.142(5) 0.093(3) -0.008(3) 0.012(3) -0.036(3)
C52B 0.130(4) 0.112(4) 0.111(4) -0.005(3) 0.004(3) -0.050(4)
C53B 0.089(3) 0.110(4) 0.081(3) -0.025(3) 0.005(2) -0.039(3)
C1C 0.075(3) 0.061(2) 0.090(3) 0.009(2) -0.007(2) -0.003(2)
C2C 0.085(3) 0.084(4) 0.113(4) 0.008(3) 0.002(3) 0.010(3)
C3C 0.078(4) 0.062(3) 0.102(3) 0.000(3) -0.004(3) -0.005(3)
C4C 0.085(3) 0.072(4) 0.119(4) 0.018(3) -0.001(3) 0.009(3)
C5C 0.086(3) 0.083(4) 0.111(4) -0.006(3) -0.003(3) 0.000(3)
C6C 0.114(5) 0.106(5) 0.153(7) -0.015(6) 0.018(5) 0.003(4)
C7C 0.100(4) 0.095(4) 0.104(4) 0.015(3) -0.001(3) -0.006(3)
C8C 0.091(3) 0.113(5) 0.094(3) 0.006(4) 0.002(3) 0.001(3)
C9C 0.137(4) 0.133(5) 0.137(4) 0.001(4) -0.003(4) 0.011(4)
C10C 0.109(5) 0.186(6) 0.077(5) -0.035(4) 0.012(4) 0.031(5)
C11C 0.196(9) 0.225(10) 0.214(9) -0.032(8) 0.003(8) 0.027(8)
C1C' 0.075(3) 0.061(2) 0.090(3) 0.009(2) -0.007(2) -0.003(2)
C2C' 0.085(3) 0.084(4) 0.113(4) 0.008(3) 0.002(3) 0.010(3)
C3C' 0.078(4) 0.062(3) 0.102(3) 0.000(3) -0.004(3) -0.005(3)
C4C' 0.085(3) 0.072(4) 0.119(4) 0.018(3) -0.001(3) 0.009(3)
C5C' 0.086(3) 0.083(4) 0.111(4) -0.006(3) -0.003(3) 0.000(3)
C6C' 0.114(5) 0.106(5) 0.153(7) -0.015(6) 0.018(5) 0.003(4)
C7C' 0.100(4) 0.095(4) 0.104(4) 0.015(3) -0.001(3) -0.006(3)
C8C' 0.091(3) 0.113(5) 0.094(3) 0.006(4) 0.002(3) 0.001(3)
C9C' 0.137(4) 0.133(5) 0.137(4) 0.001(4) -0.003(4) 0.011(4)
C10' 0.109(5) 0.186(6) 0.077(5) -0.035(4) 0.012(4) 0.031(5)
C11' 0.196(9) 0.225(10) 0.214(9) -0.032(8) 0.003(8) 0.027(8)
C12C 0.0450(19) 0.0418(19) 0.072(2) 0.0018(16) -0.0043(16) 0.0006(16)
C13C 0.0471(18) 0.0385(17) 0.0642(19) -0.0029(14) 0.0005(14) 0.0001(14)
C14C 0.0449(17) 0.0346(16) 0.0605(18) -0.0018(13) 0.0028(14) -0.0002(14)
C15C 0.0513(18) 0.0330(16) 0.0610(18) -0.0014(14) 0.0068(14) -0.0004(14)
C16C 0.062(2) 0.0372(18) 0.073(2) 0.0021(16) 0.0005(17) 0.0018(16)
C17C 0.0489(18) 0.0412(17) 0.0675(19) 0.0015(14) -0.0002(14) -0.0047(14)
C18C 0.0455(17) 0.0435(17) 0.0512(16) -0.0036(13) -0.0017(13) -0.0029(13)
C19C 0.0430(16) 0.0342(15) 0.0488(15) -0.0028(12) 0.0053(13) -0.0035(13)
C20C 0.0447(17) 0.0376(16) 0.0547(17) -0.0017(13) 0.0066(13) -0.0027(14)
C21C 0.0403(16) 0.0315(15) 0.0484(15) -0.0027(12) 0.0067(12) -0.0053(12)
C22C 0.0483(17) 0.0306(15) 0.0505(16) -0.0030(12) 0.0038(13) 0.0007(13)
C23C 0.0528(19) 0.0318(16) 0.0652(19) 0.0025(14) 0.0042(15) -0.0039(14)
C24C 0.0461(17) 0.0413(17) 0.0487(16) -0.0009(13) 0.0046(13) -0.0067(14)
C25C 0.0441(16) 0.0363(16) 0.0466(15) 0.0014(12) -0.0009(13) -0.0055(13)
C26C 0.0486(18) 0.0448(18) 0.0509(17) 0.0045(14) -0.0036(14) -0.0056(14)
C27C 0.0538(19) 0.0466(19) 0.0598(19) 0.0032(15) -0.0014(15) -0.0077(16)
C28C 0.0457(18) 0.0500(19) 0.0568(18) 0.0044(15) -0.0022(14) -0.0124(15)
C29C 0.0474(18) 0.0490(19) 0.0542(17) 0.0026(14) -0.0004(14) 0.0020(15)
C30C 0.0406(15) 0.0340(15) 0.0471(15) -0.0051(12) -0.0006(12) -0.0046(13)
C31C 0.0424(16) 0.0368(16) 0.0478(15) 0.0001(12) 0.0008(13) -0.0074(13)
C32C 0.0448(16) 0.0333(15) 0.0447(15) 0.0013(12) -0.0023(12) -0.0044(13)
C33C 0.0437(16) 0.0325(15) 0.0407(14) -0.0016(11) 0.0020(12) -0.0076(12)
C34C 0.0448(16) 0.0313(15) 0.0400(14) -0.0017(11) 0.0015(12) -0.0075(12)
C35C 0.0436(16) 0.0327(14) 0.0342(13) -0.0012(11) 0.0011(11) -0.0061(12)
C36C 0.0411(15) 0.0372(15) 0.0373(14) -0.0050(12) 0.0044(12) -0.0099(13)
C37C 0.0436(16) 0.0340(15) 0.0399(14) -0.0051(12) 0.0078(12) -0.0080(13)
C38C 0.0431(16) 0.0320(14) 0.0364(13) -0.0017(11) 0.0036(11) -0.0014(12)
C39C 0.0412(15) 0.0353(15) 0.0395(14) -0.0046(12) 0.0035(12) -0.0065(13)
C40C 0.0484(17) 0.0297(15) 0.0474(16) -0.0065(12) 0.0076(13) -0.0078(13)
C41C 0.0436(16) 0.0347(15) 0.0405(14) -0.0034(12) 0.0097(12) -0.0026(13)
C42C 0.0516(18) 0.0372(16) 0.0508(16) -0.0022(13) 0.0049(14) -0.0111(14)
C43C 0.061(2) 0.0428(18) 0.0524(17) -0.0062(14) 0.0020(15) -0.0129(16)
C44C 0.064(2) 0.0358(17) 0.070(2) -0.0041(15) 0.0043(17) -0.0132(16)
C45C 0.060(2) 0.0365(17) 0.0579(18) -0.0007(14) 0.0021(15) -0.0064(15)
C46C 0.064(2) 0.054(2) 0.079(2) 0.0000(18) -0.0081(18) -0.0105(18)
C47C 0.098(3) 0.051(2) 0.107(3) 0.009(2) -0.025(3) -0.010(2)
C48C 0.086(3) 0.056(2) 0.075(2) 0.0018(19) -0.004(2) -0.024(2)
C49C 0.078(3) 0.059(2) 0.093(3) -0.016(2) -0.005(2) -0.003(2)
C50C 0.085(3) 0.059(2) 0.075(2) 0.0019(16) -0.0098(18) -0.0339(18)
C51C 0.111(4) 0.092(3) 0.169(5) 0.018(3) -0.049(3) -0.022(3)
C52C 0.126(4) 0.124(4) 0.121(4) -0.041(3) -0.007(3) -0.010(3)
C53C 0.093(3) 0.123(4) 0.115(4) 0.019(3) -0.012(3) -0.048(3)

loop_
_atom_type_symbol
_atom_type_description
_atom_type_scat_dispersion_real
_atom_type_scat_dispersion_imag
_atom_type_scat_source
C C 0.0033 0.0016 'International Tables Vol C Tables 4.2.6.8 and 6.1.1.4'
H H 0.0000 0.0000 'International Tables Vol C Tables 4.2.6.8 and 6.1.1.4'
N N 0.0061 0.0033 'International Tables Vol C Tables 4.2.6.8 and 6.1.1.4'
O O 0.0106 0.0060 'International Tables Vol C Tables 4.2.6.8 and 6.1.1.4'

loop_
_geom_angle_atom_site_label_1
_geom_angle_atom_site_label_2
_geom_angle_atom_site_label_3
_geom_angle
C13A N1 C12A 124.4(3)
C13A N1 C1A 120.9(6)
C12A N1 C1A 114.1(6)
C13A N1 C1A' 105.7(11)
C12A N1 C1A' 128.6(11)
C12B N2 C16B 123.6(3)
C12B N2 C1B 119.3(3)
C16B N2 C1B 117.0(3)
C12C N3 C16C 123.9(3)
C12C N3 C1C 117.0(5)
C16C N3 C1C 119.1(5)
C12C N3 C1C' 120.6(11)
C16C N3 C1C' 115.3(11)
C33A C1 C35C 115.8(2)
C33A C1 C33B 113.1(2)
C35C C1 C33B 113.9(2)
C33A C1 C2 104.0(2)
C35C C1 C2 104.3(2)
C33B C1 C2 104.0(2)
C35A C2 C35B 114.8(2)
C35A C2 C33C 114.1(2)
C35B C2 C33C 113.8(2)
C35A C2 C1 104.4(2)
C35B C2 C1 104.0(2)
C33C C2 C1 104.0(2)
C7A C1A N1 116.7(6)
C7A C1A C2A 120.1(6)
N1 C1A C2A 122.2(6)
C7A C1A H1A 93.2
N1 C1A H1A 93.2
C2A C1A H1A 93.2
C1A C2A C3A 116.6(7)
C1A C2A H2A1 108.1
C3A C2A H2A1 108.1
C1A C2A H2A2 108.1
C3A C2A H2A2 108.1
H2A1 C2A H2A2 107.3
C2A C3A C4A 115.1(6)
C2A C3A H3A1 108.5
C4A C3A H3A1 108.5
C2A C3A H3A2 108.5
C4A C3A H3A2 108.5
H3A1 C3A H3A2 107.5
C3A C4A C5A 110.7(7)
C3A C4A H4A1 109.5
C5A C4A H4A1 109.5
C3A C4A H4A2 109.5
C5A C4A H4A2 109.5
H4A1 C4A H4A2 108.1
C6A C5A C4A 109.2(7)
C6A C5A H5A1 109.8
C4A C5A H5A1 109.8
C6A C5A H5A2 109.8
C4A C5A H5A2 109.8
H5A1 C5A H5A2 108.3
C5A C6A H6A1 109.5
C5A C6A H6A2 109.5
H6A1 C6A H6A2 109.5
C5A C6A H6A3 109.5
H6A1 C6A H6A3 109.5
H6A2 C6A H6A3 109.5
C1A C7A C8A 123.6(7)
C1A C7A H7A1 106.4
C8A C7A H7A1 106.4
C1A C7A H7A2 106.4
C8A C7A H7A2 106.4
H7A1 C7A H7A2 106.5
C7A' C1A' N1 99.9(12)
C7A' C1A' C2A' 140(2)
N1 C1A' C2A' 104.7(9)
C7A' C1A' H1A' 102.5
N1 C1A' H1A' 102.5
C2A' C1A' H1A' 102.5
C3A' C2A' C1A' 119.5(11)
C3A' C2A' H2A3 107.4
C1A' C2A' H2A3 107.4
C3A' C2A' H2A4 107.4
C1A' C2A' H2A4 107.4
H2A3 C2A' H2A4 107.0
C2A' C3A' C4A' 113.7(9)
C2A' C3A' H3A3 108.8
C4A' C3A' H3A3 108.8
C2A' C3A' H3A4 108.8
C4A' C3A' H3A4 108.8
H3A3 C3A' H3A4 107.7
C5A' C4A' C3A' 103.7(10)
C5A' C4A' H4A3 111.0
C3A' C4A' H4A3 111.0
C5A' C4A' H4A4 111.0
C3A' C4A' H4A4 111.0
H4A3 C4A' H4A4 109.0
C6A' C5A' C4A' 116.5(13)
C6A' C5A' H5A3 108.2
C4A' C5A' H5A3 108.2
C6A' C5A' H5A4 108.2
C4A' C5A' H5A4 108.2
H5A3 C5A' H5A4 107.3
C5A' C6A' H6A4 109.5
C5A' C6A' H6A5 109.5
H6A4 C6A' H6A5 109.5
C5A' C6A' H6A6 109.5
H6A4 C6A' H6A6 109.5
H6A5 C6A' H6A6 109.5
C1A' C7A' C8A 146.9(19)
C1A' C7A' H7A3 100.1
C8A C7A' H7A3 100.1
C1A' C7A' H7A4 100.1
C8A C7A' H7A4 100.1
H7A3 C7A' H7A4 104.2
C7A' C8A C9A 98.8(9)
C7A C8A C9A 109.2(6)
C7A C8A H8A1 110.4
C9A C8A H8A1 109.6
C7A C8A H8A2 110.7
C9A C8A H8A2 109.0
H8A1 C8A H8A2 108.0
C7A' C8A H8A3 119.7
C9A C8A H8A3 113.9
C7A' C8A H8A4 100.4
C9A C8A H8A4 113.0
H8A3 C8A H8A4 110.0
C10A C9A C8A 116.3(5)
C10A C9A H9A1 108.2
C8A C9A H9A1 108.2
C10A C9A H9A2 108.2
C8A C9A H9A2 108.2
H9A1 C9A H9A2 107.4
C11A C10A C9A 114.3(6)
C11A C10A H10A 108.7
C9A C10A H10A 108.7
C11A C10A H10B 108.7
C9A C10A H10B 108.7
H10A C10A H10B 107.6
C10A C11A H11A 109.5
C10A C11A H11B 109.5
H11A C11A H11B 109.5
C10A C11A H11C 109.5
H11A C11A H11C 109.5
H11B C11A H11C 109.5
O1 C12A N1 122.1(4)
O1 C12A C16A 121.1(4)
N1 C12A C16A 116.8(4)
O2 C13A N1 120.1(4)
O2 C13A C14A 121.0(5)
N1 C13A C14A 118.8(4)
C17A C14A C15A 119.9(4)
C17A C14A C13A 120.9(4)
C15A C14A C13A 119.1(4)
C20A C15A C14A 120.3(4)
C20A C15A C16A 119.8(3)
C14A C15A C16A 119.9(3)
C23A C16A C15A 120.0(3)
C23A C16A C12A 119.2(4)
C15A C16A C12A 120.7(4)
C14A C17A C18A 124.0(4)
C14A C17A H17A 118.0
C18A C17A H17A 118.0
C17A C18A C19A 115.8(3)
C17A C18A C24A 125.0(3)
C19A C18A C24A 119.3(3)
C30A C19A C20A 120.3(3)
C30A C19A C18A 118.9(3)
C20A C19A C18A 120.8(3)
C15A C20A C21A 119.4(3)
C15A C20A C19A 119.2(3)
C21A C20A C19A 121.4(3)
C22A C21A C20A 120.6(3)
C22A C21A C38A 120.3(3)
C20A C21A C38A 119.2(3)
C21A C22A C23A 118.7(3)
C21A C22A C40A 118.7(3)
C23A C22A C40A 122.5(3)
C16A C23A C22A 121.5(3)
C16A C23A H23A 119.3
C22A C23A H23A 119.3
C25A C24A C29A 118.9(4)
C25A C24A C18A 120.0(3)
C29A C24A C18A 121.2(4)
C24A C25A C26A 117.9(3)
C24A C25A C31A 121.6(4)
C26A C25A C31A 120.4(3)
C27A C26A C25A 123.3(4)
C27A C26A H26A 118.3
C25A C26A H26A 118.3
C26A C27A C28A 116.0(5)
C26A C27A C46A 122.9(5)
C28A C27A C46A 120.8(4)
C29A C28A C27A 122.3(4)
C29A C28A H28A 118.9
C27A C28A H28A 118.9
C28A C29A C24A 121.3(4)
C28A C29A H29A 119.3
C24A C29A H29A 119.3
C19A C30A C31A 122.8(3)
C19A C30A C39A 117.4(3)
C31A C30A C39A 119.8(3)
C30A C31A C32A 119.6(3)
C30A C31A C25A 117.4(3)
C32A C31A C25A 123.0(3)
C33A C32A C31A 120.1(3)
C33A C32A H32A 119.9
C31A C32A H32A 119.9
C32A C33A C34A 119.6(3)
C32A C33A C1 131.8(3)
C34A C33A C1 108.6(2)
C39A C34A C33A 123.3(3)
C39A C34A C35A 121.9(3)
C33A C34A C35A 114.8(3)
C36A C35A C34A 119.5(3)
C36A C35A C2 132.8(3)
C34A C35A C2 107.7(2)
C35A C36A C37A 121.2(3)
C35A C36A H36A 119.4
C37A C36A H36A 119.4
C38A C37A C36A 117.8(3)
C38A C37A C41A 118.3(3)
C36A C37A C41A 123.8(3)
C39A C38A C37A 121.1(3)
C39A C38A C21A 117.7(3)
C37A C38A C21A 121.2(3)
C34A C39A C38A 118.4(3)
C34A C39A C30A 117.6(3)
C38A C39A C30A 124.0(3)
C41A C40A C45A 119.9(3)
C41A C40A C22A 119.8(3)
C45A C40A C22A 120.3(3)
C40A C41A C42A 116.7(3)
C40A C41A C37A 121.6(3)
C42A C41A C37A 121.7(3)
C43A C42A C41A 123.8(3)
C43A C42A H42A 118.1
C41A C42A H42A 118.1
C42A C43A C44A 117.5(3)
C42A C43A C50A 123.6(3)
C44A C43A C50A 118.9(3)
C45A C44A C43A 121.5(3)
C45A C44A H44A 119.3
C43A C44A H44A 119.3
C44A C45A C40A 120.5(3)
C44A C45A H45A 119.7
C40A C45A H45A 119.7
C47A C46A C49A 115.0(6)
C47A C46A C48A 106.9(5)
C49A C46A C48A 105.3(5)
C47A C46A C27A 110.4(4)
C49A C46A C27A 111.6(5)
C48A C46A C27A 107.1(5)
C46A C47A H47A 109.5
C46A C47A H47B 109.5
H47A C47A H47B 109.5
C46A C47A H47C 109.5
H47A C47A H47C 109.5
H47B C47A H47C 109.5
C46A C48A H48A 109.5
C46A C48A H48B 109.5
H48A C48A H48B 109.5
C46A C48A H48C 109.5
H48A C48A H48C 109.5
H48B C48A H48C 109.5
C46A C49A H49A 109.5
C46A C49A H49B 109.5
H49A C49A H49B 109.5
C46A C49A H49C 109.5
H49A C49A H49C 109.5
H49B C49A H49C 109.5
C51A C50A C43A 113.0(3)
C51A C50A C53A 107.9(4)
C43A C50A C53A 109.6(4)
C51A C50A C52A 109.6(4)
C43A C50A C52A 107.5(4)
C53A C50A C52A 109.2(4)
C50A C51A H51A 109.5
C50A C51A H51B 109.5
H51A C51A H51B 109.5
C50A C51A H51C 109.5
H51A C51A H51C 109.5
H51B C51A H51C 109.5
C50A C52A H52A 109.5
C50A C52A H52B 109.5
H52A C52A H52B 109.5
C50A C52A H52C 109.5
H52A C52A H52C 109.5
H52B C52A H52C 109.5
C50A C53A H53A 109.5
C50A C53A H53B 109.5
H53A C53A H53B 109.5
C50A C53A H53C 109.5
H53A C53A H53C 109.5
H53B C53A H53C 109.5
C7B C1B C2B 120.3(4)
C7B C1B N2 115.7(4)
C2B C1B N2 114.6(3)
C7B C1B H1B 100.3
C2B C1B H1B 100.3
N2 C1B H1B 100.3
C3B C2B C1B 125.4(5)
C3B C2B H2B1 106.0
C1B C2B H2B1 106.0
C3B C2B H2B2 106.0
C1B C2B H2B2 106.0
H2B1 C2B H2B2 106.3
C2B C3B C4B 118.7(5)
C2B C3B H3B1 107.6
C4B C3B H3B1 107.6
C2B C3B H3B2 107.6
C4B C3B H3B2 107.6
H3B1 C3B H3B2 107.1
C3B C4B C5B 117.3(5)
C3B C4B H4B1 108.0
C5B C4B H4B1 108.0
C3B C4B H4B2 108.0
C5B C4B H4B2 108.0
H4B1 C4B H4B2 107.2
C4B C5B C6B 117.0(6)
C4B C5B H5B1 108.0
C6B C5B H5B1 108.0
C4B C5B H5B2 108.0
C6B C5B H5B2 108.0
H5B1 C5B H5B2 107.3
C5B C6B H6B1 109.5
C5B C6B H6B2 109.5
H6B1 C6B H6B2 109.5
C5B C6B H6B3 109.5
H6B1 C6B H6B3 109.5
H6B2 C6B H6B3 109.5
C1B C7B C8B 116.0(4)
C1B C7B H7B1 108.3
C8B C7B H7B1 108.3
C1B C7B H7B2 108.3
C8B C7B H7B2 108.3
H7B1 C7B H7B2 107.4
C9B C8B C7B 126.8(5)
C9B C8B H8B1 105.6
C7B C8B H8B1 105.6
C9B C8B H8B2 105.6
C7B C8B H8B2 105.6
H8B1 C8B H8B2 106.1
C8B C9B C10B 124.0(6)
C8B C9B H9B1 106.3
C10B C9B H9B1 106.3
C8B C9B H9B2 106.3
C10B C9B H9B2 106.3
H9B1 C9B H9B2 106.4
C9B C10B C11B 131.2(8)
C9B C10B C1B' 103.3(8)
C9B C10B H10C 104.8
C11B C10B H10C 104.7
C9B C10B H10D 103.4
C11B C10B H10D 104.8
H10C C10B H10D 105.7
C9B C10B H10G 111.0
C1B' C10B H10G 109.6
C9B C10B H10H 109.9
C1B' C10B H10H 112.3
H10G C10B H10H 110.6
C10B C11B H11D 109.5
C10B C11B H11E 109.5
H11D C11B H11E 109.5
C10B C11B H11F 109.5
H11D C11B H11F 109.5
H11E C11B H11F 109.5
C10B C1B' H1B1 109.5
C10B C1B' H1B2 109.5
H1B1 C1B' H1B2 109.5
C10B C1B' H1B3 109.5
H1B1 C1B' H1B3 109.5
H1B2 C1B' H1B3 109.5
O3 C12B N2 121.0(3)
O3 C12B C13B 120.5(3)
N2 C12B C13B 118.4(3)
C17B C13B C14B 121.2(3)
C17B C13B C12B 119.8(3)
C14B C13B C12B 119.0(3)
C15B C14B C13B 120.8(3)
C15B C14B C20B 120.6(3)
C13B C14B C20B 118.6(3)
C23B C15B C14B 120.3(3)
C23B C15B C16B 119.3(3)
C14B C15B C16B 120.3(3)
O4 C16B N2 119.8(3)
O4 C16B C15B 122.4(3)
N2 C16B C15B 117.7(3)
C13B C17B C18B 121.8(3)
C13B C17B H17B 119.1
C18B C17B H17B 119.1
C17B C18B C19B 117.7(3)
C17B C18B C24B 123.6(3)
C19B C18B C24B 118.7(3)
C20B C19B C18B 121.5(3)
C20B C19B C30B 117.5(3)
C18B C19B C30B 121.0(3)
C19B C20B C14B 119.2(3)
C19B C20B C21B 122.6(3)
C14B C20B C21B 118.2(3)
C22B C21B C38B 120.6(3)
C22B C21B C20B 120.4(3)
C38B C21B C20B 119.0(2)
C23B C22B C21B 118.6(3)
C23B C22B C40B 123.4(3)
C21B C22B C40B 118.0(3)
C15B C23B C22B 121.9(3)
C15B C23B H23B 119.0
C22B C23B H23B 119.0
C29B C24B C25B 117.4(3)
C29B C24B C18B 121.7(3)
C25B C24B C18B 120.9(3)
C26B C25B C24B 118.2(3)
C26B C25B C31B 121.8(3)
C24B C25B C31B 120.0(3)
C27B C26B C25B 124.4(3)
C27B C26B H26B 117.8
C25B C26B H26B 117.8
C28B C27B C26B 116.5(3)
C28B C27B C46B 120.8(3)
C26B C27B C46B 122.6(3)
C27B C28B C29B 122.8(3)
C27B C28B H28B 118.6
C29B C28B H28B 118.6
C28B C29B C24B 120.7(3)
C28B C29B H29B 119.7
C24B C29B H29B 119.7
C39B C30B C19B 119.8(3)
C39B C30B C31B 119.5(2)
C19B C30B C31B 120.7(2)
C32B C31B C30B 118.8(3)
C32B C31B C25B 122.5(3)
C30B C31B C25B 118.7(3)
C33B C32B C31B 121.0(3)
C33B C32B H32B 119.5
C31B C32B H32B 119.5
C32B C33B C34B 118.7(3)
C32B C33B C1 133.1(3)
C34B C33B C1 108.2(2)
C39B C34B C35B 123.4(3)
C39B C34B C33B 122.4(3)
C35B C34B C33B 114.2(2)
C36B C35B C34B 119.4(3)
C36B C35B C2 131.9(3)
C34B C35B C2 108.7(2)
C35B C36B C37B 120.7(3)
C35B C36B H36B 119.7
C37B C36B H36B 119.7
C38B C37B C36B 118.6(3)
C38B C37B C41B 119.7(3)
C36B C37B C41B 121.7(3)
C37B C38B C21B 121.7(3)
C37B C38B C39B 120.5(2)
C21B C38B C39B 117.8(2)
C34B C39B C30B 119.4(3)
C34B C39B C38B 117.3(2)
C30B C39B C38B 123.2(2)
C45B C40B C41B 117.2(3)
C45B C40B C22B 121.7(3)
C41B C40B C22B 121.0(3)
C42B C41B C40B 118.6(3)
C42B C41B C37B 122.4(3)
C40B C41B C37B 119.0(3)
C43B C42B C41B 123.7(3)
C43B C42B H42B 118.1
C41B C42B H42B 118.1
C42B C43B C44B 117.4(3)
C42B C43B C50B 122.5(3)
C44B C43B C50B 120.1(3)
C45B C44B C43B 120.4(3)
C45B C44B H44B 119.8
C43B C44B H44B 119.8
C44B C45B C40B 122.7(3)
C44B C45B H45B 118.7
C40B C45B H45B 118.7
C49B C46B C47B 110.0(4)
C49B C46B C27B 112.9(3)
C47B C46B C27B 108.2(4)
C49B C46B C48B 109.9(4)
C47B C46B C48B 107.8(4)
C27B C46B C48B 107.8(4)
C46B C47B H47D 109.5
C46B C47B H47E 109.5
H47D C47B H47E 109.5
C46B C47B H47F 109.5
H47D C47B H47F 109.5
H47E C47B H47F 109.5
C46B C48B H48D 109.5
C46B C48B H48E 109.5
H48D C48B H48E 109.5
C46B C48B H48F 109.5
H48D C48B H48F 109.5
H48E C48B H48F 109.5
C46B C49B H49D 109.5
C46B C49B H49E 109.5
H49D C49B H49E 109.5
C46B C49B H49F 109.5
H49D C49B H49F 109.5
H49E C49B H49F 109.5
C51B C50B C53B 111.0(4)
C51B C50B C43B 113.4(4)
C53B C50B C43B 113.2(3)
C51B C50B C52B 106.8(4)
C53B C50B C52B 105.5(4)
C43B C50B C52B 106.4(4)
C50B C51B H51D 109.5
C50B C51B H51E 109.5
H51D C51B H51E 109.5
C50B C51B H51F 109.5
H51D C51B H51F 109.5
H51E C51B H51F 109.5
C50B C52B H52D 109.5
C50B C52B H52E 109.5
H52D C52B H52E 109.5
C50B C52B H52F 109.5
H52D C52B H52F 109.5
H52E C52B H52F 109.5
C50B C53B H53D 109.5
C50B C53B H53E 109.5
H53D C53B H53E 109.5
C50B C53B H53F 109.5
H53D C53B H53F 109.5
H53E C53B H53F 109.5
N3 C1C C7C 112.6(6)
N3 C1C C2C 114.6(6)
C7C C1C C2C 111.0(8)
N3 C1C H1C 106.0
C7C C1C H1C 106.0
C2C C1C H1C 106.0
C3C C2C C1C 115.3(7)
C3C C2C H2C1 108.5
C1C C2C H2C1 108.5
C3C C2C H2C2 108.5
C1C C2C H2C2 108.5
H2C1 C2C H2C2 107.5
C2C C3C C4C 105.2(6)
C2C C3C H3C1 110.7
C4C C3C H3C1 110.7
C2C C3C H3C2 110.7
C4C C3C H3C2 110.7
H3C1 C3C H3C2 108.8
C5C C4C C3C 108.5(6)
C5C C4C H4C1 110.0
C3C C4C H4C1 110.0
C5C C4C H4C2 110.0
C3C C4C H4C2 110.0
H4C1 C4C H4C2 108.4
C4C C5C C6C 112.0(6)
C4C C5C H5C1 109.2
C6C C5C H5C1 109.2
C4C C5C H5C2 109.2
C6C C5C H5C2 109.2
H5C1 C5C H5C2 107.9
C5C C6C H6C1 109.5
C5C C6C H6C2 109.5
H6C1 C6C H6C2 109.5
C5C C6C H6C3 109.5
H6C1 C6C H6C3 109.5
H6C2 C6C H6C3 109.5
C1C C7C C8C 113.7(7)
C1C C7C H7C1 108.8
C8C C7C H7C1 108.8
C1C C7C H7C2 108.8
C8C C7C H7C2 108.8
H7C1 C7C H7C2 107.7
C9C C8C C7C 112.5(7)
C9C C8C H8C1 109.1
C7C C8C H8C1 109.1
C9C C8C H8C2 109.1
C7C C8C H8C2 109.1
H8C1 C8C H8C2 107.8
C10C C9C C8C 111.2(7)
C10C C9C H9C1 109.4
C8C C9C H9C1 109.4
C10C C9C H9C2 109.4
C8C C9C H9C2 109.4
H9C1 C9C H9C2 108.0
C9C C10C C11C 122.7(9)
C9C C10C H10E 106.7
C11C C10C H10E 106.7
C9C C10C H10F 106.7
C11C C10C H10F 106.7
H10E C10C H10F 106.6
C10C C11C H11G 109.5
C10C C11C H11H 109.5
H11G C11C H11H 109.5
C10C C11C H11I 109.5
H11G C11C H11I 109.5
H11H C11C H11I 109.5
N3 C1C' C7C' 111.6(18)
N3 C1C' C2C' 110.5(17)
C7C' C1C' C2C' 111.4(12)
N3 C1C' H1C' 107.7
C7C' C1C' H1C' 107.7
C2C' C1C' H1C' 107.7
C3C' C2C' C1C' 109.9(10)
C3C' C2C' H2C3 109.7
C1C' C2C' H2C3 109.7
C3C' C2C' H2C4 109.7
C1C' C2C' H2C4 109.7
H2C3 C2C' H2C4 108.2
C4C' C3C' C2C' 118.3(13)
C4C' C3C' H3C3 107.7
C2C' C3C' H3C3 107.7
C4C' C3C' H3C4 107.7
C2C' C3C' H3C4 107.7
H3C3 C3C' H3C4 107.1
C3C' C4C' C5C' 118.3(13)
C3C' C4C' H4C3 107.7
C5C' C4C' H4C3 107.7
C3C' C4C' H4C4 107.7
C5C' C4C' H4C4 107.7
H4C3 C4C' H4C4 107.1
C4C' C5C' C6C' 111.4(11)
C4C' C5C' H5C3 109.3
C6C' C5C' H5C3 109.3
C4C' C5C' H5C4 109.3
C6C' C5C' H5C4 109.3
H5C3 C5C' H5C4 108.0
C5C' C6C' H6C4 109.5
C5C' C6C' H6C5 109.5
H6C4 C6C' H6C5 109.5
C5C' C6C' H6C6 109.5
H6C4 C6C' H6C6 109.5
H6C5 C6C' H6C6 109.5
C1C' C7C' C8C' 112.7(11)
C1C' C7C' H7C3 109.1
C8C' C7C' H7C3 109.1
C1C' C7C' H7C4 109.1
C8C' C7C' H7C4 109.1
H7C3 C7C' H7C4 107.8
C7C' C8C' C9C' 110.3(12)
C7C' C8C' H8C3 109.6
C9C' C8C' H8C3 109.6
C7C' C8C' H8C4 109.6
C9C' C8C' H8C4 109.6
H8C3 C8C' H8C4 108.1
C10' C9C' C8C' 106.9(11)
C10' C9C' H9C3 110.3
C8C' C9C' H9C3 110.3
C10' C9C' H9C4 110.3
C8C' C9C' H9C4 110.3
H9C3 C9C' H9C4 108.6
C9C' C10' C11' 110.6(12)
C9C' C10' H10I 109.5
C11' C10' H10I 109.5
C9C' C10' H10J 109.5
C11' C10' H10J 109.5
H10I C10' H10J 108.1
C10' C11' H11J 109.5
C10' C11' H11K 109.5
H11J C11' H11K 109.5
C10' C11' H11L 109.5
H11J C11' H11L 109.5
H11K C11' H11L 109.5
O5 C12C N3 122.1(3)
O5 C12C C13C 120.5(3)
N3 C12C C13C 117.4(3)
C17C C13C C14C 120.4(3)
C17C C13C C12C 119.6(3)
C14C C13C C12C 119.8(3)
C20C C14C C15C 120.9(3)
C20C C14C C13C 119.3(3)
C15C C14C C13C 119.8(3)
C23C C15C C14C 119.7(3)
C23C C15C C16C 120.0(3)
C14C C15C C16C 120.3(3)
O6 C16C N3 120.3(3)
O6 C16C C15C 121.4(3)
N3 C16C C15C 118.2(3)
C13C C17C C18C 122.5(3)
C13C C17C H17C 118.7
C18C C17C H17C 118.7
C19C C18C C17C 117.0(3)
C19C C18C C24C 119.4(3)
C17C C18C C24C 123.5(3)
C18C C19C C20C 120.9(3)
C18C C19C C30C 119.5(3)
C20C C19C C30C 119.5(3)
C14C C20C C19C 119.7(3)
C14C C20C C21C 118.0(3)
C19C C20C C21C 122.3(3)
C22C C21C C20C 121.2(3)
C22C C21C C38C 120.7(3)
C20C C21C C38C 118.1(3)
C21C C22C C23C 118.5(3)
C21C C22C C40C 118.7(3)
C23C C22C C40C 122.8(3)
C15C C23C C22C 121.7(3)
C15C C23C H23C 119.1
C22C C23C H23C 119.1
C25C C24C C29C 116.9(3)
C25C C24C C18C 120.4(3)
C29C C24C C18C 122.7(3)
C26C C25C C24C 118.8(3)
C26C C25C C31C 120.9(3)
C24C C25C C31C 120.3(3)
C27C C26C C25C 123.8(3)
C27C C26C H26C 118.1
C25C C26C H26C 118.1
C26C C27C C28C 116.6(3)
C26C C27C C46C 124.1(3)
C28C C27C C46C 119.3(3)
C29C C28C C27C 121.4(3)
C29C C28C H28C 119.3
C27C C28C H28C 119.3
C28C C29C C24C 122.5(3)
C28C C29C H29C 118.8
C24C C29C H29C 118.8
C31C C30C C39C 120.5(3)
C31C C30C C19C 122.1(3)
C39C C30C C19C 117.4(3)
C30C C31C C32C 119.7(3)
C30C C31C C25C 118.3(3)
C32C C31C C25C 122.0(3)
C33C C32C C31C 119.7(3)
C33C C32C H32C 120.2
C31C C32C H32C 120.2
C32C C33C C34C 120.2(3)
C32C C33C C2 131.6(3)
C34C C33C C2 108.2(2)
C39C C34C C33C 122.4(3)
C39C C34C C35C 122.8(3)
C33C C34C C35C 114.8(3)
C36C C35C C34C 118.4(3)
C36C C35C C1 133.7(3)
C34C C35C C1 107.9(2)
C35C C36C C37C 121.0(3)
C35C C36C H36C 119.5
C37C C36C H36C 119.5
C38C C37C C36C 119.3(3)
C38C C37C C41C 118.2(3)
C36C C37C C41C 122.6(3)
C39C C38C C37C 120.9(3)
C39C C38C C21C 117.6(3)
C37C C38C C21C 121.5(3)
C34C C39C C38C 117.5(3)
C34C C39C C30C 117.5(3)
C38C C39C C30C 125.0(3)
C45C C40C C41C 118.3(3)
C45C C40C C22C 121.1(3)
C41C C40C C22C 120.7(3)
C42C C41C C40C 117.6(3)
C42C C41C C37C 122.2(3)
C40C C41C C37C 120.2(3)
C43C C42C C41C 125.2(3)
C43C C42C H42C 117.4
C41C C42C H42C 117.4
C42C C43C C44C 115.5(3)
C42C C43C C50C 123.9(3)
C44C C43C C50C 120.5(3)
C45C C44C C43C 122.6(3)
C45C C44C H44C 118.7
C43C C44C H44C 118.7
C44C C45C C40C 120.8(3)
C44C C45C H45C 119.6
C40C C45C H45C 119.6
C48C C46C C27C 110.1(3)
C48C C46C C47C 107.9(4)
C27C C46C C47C 111.5(3)
C48C C46C C49C 110.9(3)
C27C C46C C49C 107.9(3)
C47C C46C C49C 108.5(4)
C46C C47C H47G 109.5
C46C C47C H47H 109.5
H47G C47C H47H 109.5
C46C C47C H47I 109.5
H47G C47C H47I 109.5
H47H C47C H47I 109.5
C46C C48C H48G 109.5
C46C C48C H48H 109.5
H48G C48C H48H 109.5
C46C C48C H48I 109.5
H48G C48C H48I 109.5
H48H C48C H48I 109.5
C46C C49C H49G 109.5
C46C C49C H49H 109.5
H49G C49C H49H 109.5
C46C C49C H49I 109.5
H49G C49C H49I 109.5
H49H C49C H49I 109.5
C51C C50C C53C 111.6(5)
C51C C50C C43C 113.6(4)
C53C C50C C43C 109.8(3)
C51C C50C C52C 107.0(5)
C53C C50C C52C 106.4(5)
C43C C50C C52C 108.1(4)
C50C C51C H51G 109.5
C50C C51C H51H 109.5
H51G C51C H51H 109.5
C50C C51C H51I 109.5
H51G C51C H51I 109.5
H51H C51C H51I 109.5
C50C C52C H52G 109.5
C50C C52C H52H 109.5
H52G C52C H52H 109.5
C50C C52C H52I 109.5
H52G C52C H52I 109.5
H52H C52C H52I 109.5
C50C C53C H53G 109.5
C50C C53C H53H 109.5
H53G C53C H53H 109.5
C50C C53C H53I 109.5
H53G C53C H53I 109.5
H53H C53C H53I 109.5

loop_
_geom_bond_atom_site_label_1
_geom_bond_atom_site_label_2
_geom_bond_distance
N1 C13A 1.394(6)
N1 C12A 1.395(6)
N1 C1A 1.455(7)
N1 C1A' 1.508(9)
N2 C12B 1.378(5)
N2 C16B 1.409(5)
N2 C1B 1.490(5)
N3 C12C 1.376(4)
N3 C16C 1.405(5)
N3 C1C 1.493(12)
N3 C1C' 1.50(3)
O1 C12A 1.229(5)
O2 C13A 1.224(5)
O3 C12B 1.225(4)
O4 C16B 1.235(5)
O5 C12C 1.209(4)
O6 C16C 1.234(4)
C1 C33A 1.511(4)
C1 C35C 1.516(4)
C1 C33B 1.523(4)
C1 C2 1.626(4)
C2 C35A 1.516(4)
C2 C35B 1.524(4)
C2 C33C 1.530(4)
C1A C7A 1.450(7)
C1A C2A 1.468(7)
C1A H1A 0.9800
C2A C3A 1.481(8)
C2A H2A1 0.9700
C2A H2A2 0.9700
C3A C4A 1.510(8)
C3A H3A1 0.9700
C3A H3A2 0.9700
C4A C5A 1.566(8)
C4A H4A1 0.9700
C4A H4A2 0.9700
C5A C6A 1.543(8)
C5A H5A1 0.9700
C5A H5A2 0.9700
C6A H6A1 0.9600
C6A H6A2 0.9600
C6A H6A3 0.9600
C7A C8A 1.461(8)
C7A H7A1 0.9700
C7A H7A2 0.9700
C1A' C7A' 1.332(15)
C1A' C2A' 1.515(9)
C1A' H1A' 0.9800
C2A' C3A' 1.497(9)
C2A' H2A3 0.9700
C2A' H2A4 0.9700
C3A' C4A' 1.540(9)
C3A' H3A3 0.9700
C3A' H3A4 0.9700
C4A' C5A' 1.537(10)
C4A' H4A3 0.9700
C4A' H4A4 0.9700
C5A' C6A' 1.522(10)
C5A' H5A3 0.9700
C5A' H5A4 0.9700
C6A' H6A4 0.9600
C6A' H6A5 0.9600
C6A' H6A6 0.9600
C7A' C8A 1.428(14)
C7A' H7A3 0.9700
C7A' H7A4 0.9700
C8A C9A 1.586(6)
C8A H8A1 0.9700
C8A H8A2 0.9700
C8A H8A3 0.9703
C8A H8A4 0.9694
C9A C10A 1.543(6)
C9A H9A1 0.9700
C9A H9A2 0.9700
C10A C11A 1.505(6)
C10A H10A 0.9700
C10A H10B 0.9700
C11A H11A 0.9600
C11A H11B 0.9600
C11A H11C 0.9600
C12A C16A 1.469(6)
C13A C14A 1.470(6)
C14A C17A 1.336(6)
C14A C15A 1.418(5)
C15A C20A 1.395(5)
C15A C16A 1.437(5)
C16A C23A 1.359(5)
C17A C18A 1.429(5)
C17A H17A 0.9300
C18A C19A 1.435(5)
C18A C24A 1.451(6)
C19A C30A 1.403(4)
C19A C20A 1.427(5)
C20A C21A 1.414(5)
C21A C22A 1.410(5)
C21A C38A 1.431(4)
C22A C23A 1.413(5)
C22A C40A 1.472(5)
C23A H23A 0.9300
C24A C25A 1.381(5)
C24A C29A 1.407(6)
C25A C26A 1.435(6)
C25A C31A 1.447(5)
C26A C27A 1.371(6)
C26A H26A 0.9300
C27A C28A 1.410(7)
C27A C46A 1.585(8)
C28A C29A 1.351(7)
C28A H28A 0.9300
C29A H29A 0.9300
C30A C31A 1.415(5)
C30A C39A 1.421(4)
C31A C32A 1.438(5)
C32A C33A 1.351(4)
C32A H32A 0.9300
C33A C34A 1.403(4)
C34A C39A 1.384(4)
C34A C35A 1.418(4)
C35A C36A 1.356(4)
C36A C37A 1.440(4)
C36A H36A 0.9300
C37A C38A 1.414(4)
C37A C41A 1.441(4)
C38A C39A 1.411(4)
C40A C41A 1.386(4)
C40A C45A 1.416(5)
C41A C42A 1.438(5)
C42A C43A 1.349(5)
C42A H42A 0.9300
C43A C44A 1.405(5)
C43A C50A 1.516(6)
C44A C45A 1.362(5)
C44A H44A 0.9300
C45A H45A 0.9300
C46A C47A 1.497(8)
C46A C49A 1.507(9)
C46A C48A 1.536(9)
C47A H47A 0.9600
C47A H47B 0.9600
C47A H47C 0.9600
C48A H48A 0.9600
C48A H48B 0.9600
C48A H48C 0.9600
C49A H49A 0.9600
C49A H49B 0.9600
C49A H49C 0.9600
C50A C51A 1.510(6)
C50A C53A 1.535(7)
C50A C52A 1.561(8)
C51A H51A 0.9600
C51A H51B 0.9600
C51A H51C 0.9600
C52A H52A 0.9600
C52A H52B 0.9600
C52A H52C 0.9600
C53A H53A 0.9600
C53A H53B 0.9600
C53A H53C 0.9600
C1B C7B 1.466(5)
C1B C2B 1.479(6)
C1B H1B 0.9800
C2B C3B 1.458(6)
C2B H2B1 0.9700
C2B H2B2 0.9700
C3B C4B 1.488(6)
C3B H3B1 0.9700
C3B H3B2 0.9700
C4B C5B 1.500(7)
C4B H4B1 0.9700
C4B H4B2 0.9700
C5B C6B 1.508(7)
C5B H5B1 0.9700
C5B H5B2 0.9700
C6B H6B1 0.9600
C6B H6B2 0.9600
C6B H6B3 0.9600
C7B C8B 1.514(6)
C7B H7B1 0.9700
C7B H7B2 0.9700
C8B C9B 1.441(6)
C8B H8B1 0.9700
C8B H8B2 0.9700
C9B C10B 1.464(7)
C9B H9B1 0.9700
C9B H9B2 0.9700
C10B C11B 1.467(9)
C10B C1B' 1.544(9)
C10B H10C 0.9701
C10B H10D 0.9700
C10B H10G 0.9702
C10B H10H 0.9699
C11B H11D 0.9600
C11B H11E 0.9600
C11B H11F 0.9600
C1B' H1B1 0.9600
C1B' H1B2 0.9600
C1B' H1B3 0.9600
C12B C13B 1.484(5)
C13B C17B 1.370(5)
C13B C14B 1.415(5)
C14B C15B 1.402(5)
C14B C20B 1.417(4)
C15B C23B 1.397(5)
C15B C16B 1.461(5)
C17B C18B 1.403(4)
C17B H17B 0.9300
C18B C19B 1.414(4)
C18B C24B 1.446(4)
C19B C20B 1.411(4)
C19B C30B 1.437(4)
C20B C21B 1.455(4)
C21B C22B 1.420(4)
C21B C38B 1.420(4)
C22B C23B 1.400(4)
C22B C40B 1.464(4)
C23B H23B 0.9300
C24B C29B 1.409(4)
C24B C25B 1.436(4)
C25B C26B 1.399(5)
C25B C31B 1.439(4)
C26B C27B 1.381(5)
C26B H26B 0.9300
C27B C28B 1.370(5)
C27B C46B 1.537(5)
C28B C29B 1.400(5)
C28B H28B 0.9300
C29B H29B 0.9300
C30B C39B 1.408(4)
C30B C31B 1.439(4)
C31B C32B 1.417(4)
C32B C33B 1.373(4)
C32B H32B 0.9300
C33B C34B 1.424(4)
C34B C39B 1.364(4)
C34B C35B 1.404(4)
C35B C36B 1.347(4)
C36B C37B 1.430(4)
C36B H36B 0.9300
C37B C38B 1.408(4)
C37B C41B 1.441(4)
C38B C39B 1.424(4)
C40B C45B 1.395(5)
C40B C41B 1.428(4)
C41B C42B 1.398(5)
C42B C43B 1.374(5)
C42B H42B 0.9300
C43B C44B 1.405(5)
C43B C50B 1.532(6)
C44B C45B 1.383(5)
C44B H44B 0.9300
C45B H45B 0.9300
C46B C49B 1.502(6)
C46B C47B 1.518(7)
C46B C48B 1.550(7)
C47B H47D 0.9600
C47B H47E 0.9600
C47B H47F 0.9600
C48B H48D 0.9600
C48B H48E 0.9600
C48B H48F 0.9600
C49B H49D 0.9600
C49B H49E 0.9600
C49B H49F 0.9600
C50B C51B 1.453(7)
C50B C53B 1.527(6)
C50B C52B 1.636(8)
C51B H51D 0.9600
C51B H51E 0.9600
C51B H51F 0.9600
C52B H52D 0.9600
C52B H52E 0.9600
C52B H52F 0.9600
C53B H53D 0.9600
C53B H53E 0.9600
C53B H53F 0.9600
C1C C7C 1.506(9)
C1C C2C 1.515(8)
C1C H1C 0.9800
C2C C3C 1.481(7)
C2C H2C1 0.9700
C2C H2C2 0.9700
C3C C4C 1.541(7)
C3C H3C1 0.9700
C3C H3C2 0.9700
C4C C5C 1.516(7)
C4C H4C1 0.9700
C4C H4C2 0.9700
C5C C6C 1.526(7)
C5C H5C1 0.9700
C5C H5C2 0.9700
C6C H6C1 0.9600
C6C H6C2 0.9600
C6C H6C3 0.9600
C7C C8C 1.524(7)
C7C H7C1 0.9700
C7C H7C2 0.9700
C8C C9C 1.512(8)
C8C H8C1 0.9700
C8C H8C2 0.9700
C9C C10C 1.450(10)
C9C H9C1 0.9700
C9C H9C2 0.9700
C10C C11C 1.456(12)
C10C H10E 0.9700
C10C H10F 0.9700
C11C H11G 0.9600
C11C H11H 0.9600
C11C H11I 0.9600
C1C' C7C' 1.524(10)
C1C' C2C' 1.530(10)
C1C' H1C' 0.9800
C2C' C3C' 1.520(10)
C2C' H2C3 0.9700
C2C' H2C4 0.9700
C3C' C4C' 1.510(9)
C3C' H3C3 0.9700
C3C' H3C4 0.9700
C4C' C5C' 1.516(9)
C4C' H4C3 0.9700
C4C' H4C4 0.9700
C5C' C6C' 1.546(9)
C5C' H5C3 0.9700
C5C' H5C4 0.9700
C6C' H6C4 0.9600
C6C' H6C5 0.9600
C6C' H6C6 0.9600
C7C' C8C' 1.527(10)
C7C' H7C3 0.9700
C7C' H7C4 0.9700
C8C' C9C' 1.544(10)
C8C' H8C3 0.9700
C8C' H8C4 0.9700
C9C' C10' 1.533(10)
C9C' H9C3 0.9700
C9C' H9C4 0.9700
C10' C11' 1.534(10)
C10' H10I 0.9700
C10' H10J 0.9700
C11' H11J 0.9600
C11' H11K 0.9600
C11' H11L 0.9600
C12C C13C 1.509(5)
C13C C17C 1.349(5)
C13C C14C 1.426(5)
C14C C20C 1.386(5)
C14C C15C 1.410(4)
C15C C23C 1.380(5)
C15C C16C 1.471(5)
C17C C18C 1.416(5)
C17C H17C 0.9300
C18C C19C 1.416(4)
C18C C24C 1.445(4)
C19C C20C 1.419(4)
C19C C30C 1.435(4)
C20C C21C 1.449(4)
C21C C22C 1.387(4)
C21C C38C 1.450(4)
C22C C23C 1.403(4)
C22C C40C 1.471(4)
C23C H23C 0.9300
C24C C25C 1.419(4)
C24C C29C 1.424(5)
C25C C26C 1.410(4)
C25C C31C 1.450(4)
C26C C27C 1.366(5)
C26C H26C 0.9300
C27C C28C 1.427(5)
C27C C46C 1.524(5)
C28C C29C 1.348(5)
C28C H28C 0.9300
C29C H29C 0.9300
C30C C31C 1.406(4)
C30C C39C 1.421(4)
C31C C32C 1.429(4)
C32C C33C 1.367(4)
C32C H32C 0.9300
C33C C34C 1.398(4)
C34C C39C 1.396(4)
C34C C35C 1.428(4)
C35C C36C 1.372(4)
C36C C37C 1.421(4)
C36C H36C 0.9300
C37C C38C 1.420(4)
C37C C41C 1.450(4)
C38C C39C 1.411(4)
C40C C45C 1.404(4)
C40C C41C 1.420(4)
C41C C42C 1.406(4)
C42C C43C 1.361(4)
C42C H42C 0.9300
C43C C44C 1.410(5)
C43C C50C 1.520(5)
C44C C45C 1.376(5)
C44C H44C 0.9300
C45C H45C 0.9300
C46C C48C 1.492(6)
C46C C47C 1.528(6)
C46C C49C 1.534(6)
C47C H47G 0.9600
C47C H47H 0.9600
C47C H47I 0.9600
C48C H48G 0.9600
C48C H48H 0.9600
C48C H48I 0.9600
C49C H49G 0.9600
C49C H49H 0.9600
C49C H49I 0.9600
C50C C51C 1.454(7)
C50C C53C 1.501(6)
C50C C52C 1.531(7)
C51C H51G 0.9600
C51C H51H 0.9600
C51C H51I 0.9600
C52C H52G 0.9600
C52C H52H 0.9600
C52C H52I 0.9600
C53C H53G 0.9600
C53C H53H 0.9600
C53C H53I 0.9600

loop_
_geom_torsion_atom_site_label_1
_geom_torsion_atom_site_label_2
_geom_torsion_atom_site_label_3
_geom_torsion_atom_site_label_4
_geom_torsion
C33A C1 C2 C35A -7.2(3)
C35C C1 C2 C35A -129.0(2)
C33B C1 C2 C35A 111.4(2)
C33A C1 C2 C35B -127.9(2)
C35C C1 C2 C35B 110.3(2)
C33B C1 C2 C35B -9.3(3)
C33A C1 C2 C33C 112.7(2)
C35C C1 C2 C33C -9.1(3)
C33B C1 C2 C33C -128.6(2)
C13A N1 C1A C7A 98.3(9)
C12A N1 C1A C7A -90.0(9)
C13A N1 C1A C2A -70.5(11)
C12A N1 C1A C2A 101.2(10)
C7A C1A C2A C3A 162.9(10)
N1 C1A C2A C3A -28.6(16)
C1A C2A C3A C4A -175.9(10)
C2A C3A C4A C5A -174.6(9)
C3A C4A C5A C6A -174.1(9)
N1 C1A C7A C8A -25.2(14)
C2A C1A C7A C8A 143.9(10)
C13A N1 C1A' C7A' 106.8(15)
C12A N1 C1A' C7A' -86.0(15)
C13A N1 C1A' C2A' -105.1(16)
C12A N1 C1A' C2A' 62.1(19)
C7A' C1A' C2A' C3A' -72(4)
N1 C1A' C2A' C3A' 161.9(19)
C1A' C2A' C3A' C4A' -173(2)
C2A' C3A' C4A' C5A' 28(2)
C3A' C4A' C5A' C6A' -177.8(19)
N1 C1A' C7A' C8A -39(4)
C2A' C1A' C7A' C8A -166(2)
C1A' C7A' C8A C9A -74(3)
C1A C7A C8A C9A -81.1(10)
C7A' C8A C9A C10A -78.6(11)
C7A C8A C9A C10A -64.6(8)
C8A C9A C10A C11A 176.7(6)
C13A N1 C12A O1 175.7(4)
C1A N1 C12A O1 4.3(6)
C1A' N1 C12A O1 10.7(9)
C13A N1 C12A C16A -4.8(5)
C1A N1 C12A C16A -176.2(4)
C1A' N1 C12A C16A -169.8(7)
C12A N1 C13A O2 179.8(3)
C1A N1 C13A O2 -9.4(6)
C1A' N1 C13A O2 -12.3(7)
C12A N1 C13A C14A 2.1(5)
C1A N1 C13A C14A 172.9(4)
C1A' N1 C13A C14A 170.0(6)
O2 C13A C14A C17A 2.9(6)
N1 C13A C14A C17A -179.4(4)
O2 C13A C14A C15A -177.6(3)
N1 C13A C14A C15A 0.1(5)
C17A C14A C15A C20A 1.9(5)
C13A C14A C15A C20A -177.6(3)
C17A C14A C15A C16A -179.7(3)
C13A C14A C15A C16A 0.8(5)
C20A C15A C16A C23A -1.9(5)
C14A C15A C16A C23A 179.7(3)
C20A C15A C16A C12A 174.7(3)
C14A C15A C16A C12A -3.7(5)
O1 C12A C16A C23A 1.7(5)
N1 C12A C16A C23A -177.8(3)
O1 C12A C16A C15A -175.0(3)
N1 C12A C16A C15A 5.5(5)
C15A C14A C17A C18A -0.8(6)
C13A C14A C17A C18A 178.7(3)
C14A C17A C18A C19A -1.1(5)
C14A C17A C18A C24A 178.1(4)
C17A C18A C19A C30A -178.7(3)
C24A C18A C19A C30A 2.0(5)
C17A C18A C19A C20A 2.0(5)
C24A C18A C19A C20A -177.4(3)
C14A C15A C20A C21A 178.9(3)
C16A C15A C20A C21A 0.5(5)
C14A C15A C20A C19A -1.1(5)
C16A C15A C20A C19A -179.4(3)
C30A C19A C20A C15A 179.7(3)
C18A C19A C20A C15A -0.9(5)
C30A C19A C20A C21A -0.2(5)
C18A C19A C20A C21A 179.2(3)
C15A C20A C21A C22A 2.1(5)
C19A C20A C21A C22A -178.0(3)
C15A C20A C21A C38A -177.7(3)
C19A C20A C21A C38A 2.2(4)
C20A C21A C22A C23A -3.3(4)
C38A C21A C22A C23A 176.5(3)
C20A C21A C22A C40A -179.5(3)
C38A C21A C22A C40A 0.3(4)
C15A C16A C23A C22A 0.7(5)
C12A C16A C23A C22A -176.0(3)
C21A C22A C23A C16A 1.8(5)
C40A C22A C23A C16A 178.0(3)
C17A C18A C24A C25A 178.7(4)
C19A C18A C24A C25A -2.1(5)
C17A C18A C24A C29A -1.3(6)
C19A C18A C24A C29A 177.9(4)
C29A C24A C25A C26A -3.9(6)
C18A C24A C25A C26A 176.1(4)
C29A C24A C25A C31A 179.8(4)
C18A C24A C25A C31A -0.2(6)
C24A C25A C26A C27A -0.4(7)
C31A C25A C26A C27A 175.9(4)
C25A C26A C27A C28A 2.9(8)
C25A C26A C27A C46A -170.6(5)
C26A C27A C28A C29A -1.0(8)
C46A C27A C28A C29A 172.6(5)
C27A C28A C29A C24A -3.3(8)
C25A C24A C29A C28A 5.8(7)
C18A C24A C29A C28A -174.2(5)
C20A C19A C30A C31A 179.8(3)
C18A C19A C30A C31A 0.4(5)
C20A C19A C30A C39A -2.1(4)
C18A C19A C30A C39A 178.5(3)
C19A C30A C31A C32A 178.0(3)
C39A C30A C31A C32A -0.1(5)
C19A C30A C31A C25A -2.6(5)
C39A C30A C31A C25A 179.3(3)
C24A C25A C31A C30A 2.5(5)
C26A C25A C31A C30A -173.7(4)
C24A C25A C31A C32A -178.1(3)
C26A C25A C31A C32A 5.7(6)
C30A C31A C32A C33A 0.6(5)
C25A C31A C32A C33A -178.8(3)
C31A C32A C33A C34A -0.1(5)
C31A C32A C33A C1 -178.8(3)
C35C C1 C33A C32A -61.5(4)
C33B C1 C33A C32A 72.6(4)
C2 C1 C33A C32A -175.3(3)
C35C C1 C33A C34A 119.7(3)
C33B C1 C33A C34A -106.3(3)
C2 C1 C33A C34A 5.9(3)
C32A C33A C34A C39A -1.0(5)
C1 C33A C34A C39A 178.0(3)
C32A C33A C34A C35A 178.7(3)
C1 C33A C34A C35A -2.3(3)
C39A C34A C35A C36A -1.6(4)
C33A C34A C35A C36A 178.7(3)
C39A C34A C35A C2 176.9(3)
C33A C34A C35A C2 -2.7(3)
C35B C2 C35A C36A -62.5(4)
C33C C2 C35A C36A 71.5(4)
C1 C2 C35A C36A -175.7(3)
C35B C2 C35A C34A 119.3(3)
C33C C2 C35A C34A -106.7(3)
C1 C2 C35A C34A 6.1(3)
C34A C35A C36A C37A 1.2(4)
C2 C35A C36A C37A -176.8(3)
C35A C36A C37A C38A 0.3(4)
C35A C36A C37A C41A 178.5(3)
C36A C37A C38A C39A -1.6(4)
C41A C37A C38A C39A -179.9(3)
C36A C37A C38A C21A 178.7(3)
C41A C37A C38A C21A 0.3(4)
C22A C21A C38A C39A 178.4(3)
C20A C21A C38A C39A -1.8(4)
C22A C21A C38A C37A -1.9(4)
C20A C21A C38A C37A 177.9(3)
C33A C34A C39A C38A 180.0(3)
C35A C34A C39A C38A 0.3(4)
C33A C34A C39A C30A 1.4(4)
C35A C34A C39A C30A -178.2(3)
C37A C38A C39A C34A 1.3(4)
C21A C38A C39A C34A -179.0(3)
C37A C38A C39A C30A 179.7(3)
C21A C38A C39A C30A -0.5(4)
C19A C30A C39A C34A -179.0(3)
C31A C30A C39A C34A -0.9(4)
C19A C30A C39A C38A 2.5(4)
C31A C30A C39A C38A -179.3(3)
C21A C22A C40A C41A 3.0(4)
C23A C22A C40A C41A -173.1(3)
C21A C22A C40A C45A -177.7(3)
C23A C22A C40A C45A 6.2(5)
C45A C40A C41A C42A -3.2(4)
C22A C40A C41A C42A 176.1(3)
C45A C40A C41A C37A 176.0(3)
C22A C40A C41A C37A -4.7(4)
C38A C37A C41A C40A 3.0(4)
C36A C37A C41A C40A -175.2(3)
C38A C37A C41A C42A -177.8(3)
C36A C37A C41A C42A 4.0(4)
C40A C41A C42A C43A 3.1(5)
C37A C41A C42A C43A -176.2(3)
C41A C42A C43A C44A -1.2(5)
C41A C42A C43A C50A 179.2(3)
C42A C43A C44A C45A -0.5(5)
C50A C43A C44A C45A 179.1(4)
C43A C44A C45A C40A 0.3(5)
C41A C40A C45A C44A 1.7(5)
C22A C40A C45A C44A -177.6(3)
C26A C27A C46A C47A -16.1(8)
C28A C27A C46A C47A 170.7(6)
C26A C27A C46A C49A 113.2(6)
C28A C27A C46A C49A -60.0(7)
C26A C27A C46A C48A -132.1(6)
C28A C27A C46A C48A 54.8(7)
C42A C43A C50A C51A 5.4(6)
C44A C43A C50A C51A -174.2(4)
C42A C43A C50A C53A 125.8(4)
C44A C43A C50A C53A -53.8(5)
C42A C43A C50A C52A -115.6(4)
C44A C43A C50A C52A 64.8(5)
C12B N2 C1B C7B 65.1(5)
C16B N2 C1B C7B -118.1(4)
C12B N2 C1B C2B -81.6(5)
C16B N2 C1B C2B 95.2(5)
C7B C1B C2B C3B 179.3(5)
N2 C1B C2B C3B -35.7(8)
C1B C2B C3B C4B 169.2(6)
C2B C3B C4B C5B -178.4(6)
C3B C4B C5B C6B 174.6(6)
C2B C1B C7B C8B -177.4(5)
N2 C1B C7B C8B 38.0(6)
C1B C7B C8B C9B 157.3(7)
C7B C8B C9B C10B 157.9(8)
C8B C9B C10B C11B -164.5(14)
C8B C9B C10B C1B' -99.0(12)
C16B N2 C12B O3 178.5(4)
C1B N2 C12B O3 -5.0(6)
C16B N2 C12B C13B -0.2(5)
C1B N2 C12B C13B 176.3(3)
O3 C12B C13B C17B 2.7(6)
N2 C12B C13B C17B -178.6(3)
O3 C12B C13B C14B 179.6(3)
N2 C12B C13B C14B -1.7(5)
C17B C13B C14B C15B -179.5(3)
C12B C13B C14B C15B 3.6(5)
C17B C13B C14B C20B 0.1(5)
C12B C13B C14B C20B -176.8(3)
C13B C14B C15B C23B 179.3(3)
C20B C14B C15B C23B -0.3(5)
C13B C14B C15B C16B -3.6(5)
C20B C14B C15B C16B 176.7(3)
C12B N2 C16B O4 178.9(4)
C1B N2 C16B O4 2.2(6)
C12B N2 C16B C15B 0.2(6)
C1B N2 C16B C15B -176.4(3)
C23B C15B C16B O4 0.2(6)
C14B C15B C16B O4 -176.9(4)
C23B C15B C16B N2 178.7(3)
C14B C15B C16B N2 1.7(5)
C14B C13B C17B C18B -1.5(5)
C12B C13B C17B C18B 175.4(3)
C13B C17B C18B C19B 0.6(5)
C13B C17B C18B C24B -177.8(3)
C17B C18B C19B C20B 1.6(4)
C24B C18B C19B C20B -179.9(3)
C17B C18B C19B C30B -177.3(3)
C24B C18B C19B C30B 1.3(4)
C18B C19B C20B C14B -2.8(5)
C30B C19B C20B C14B 176.0(3)
C18B C19B C20B C21B 179.9(3)
C30B C19B C20B C21B -1.2(4)
C15B C14B C20B C19B -178.4(3)
C13B C14B C20B C19B 2.0(5)
C15B C14B C20B C21B -1.0(5)
C13B C14B C20B C21B 179.3(3)
C19B C20B C21B C22B 179.6(3)
C14B C20B C21B C22B 2.3(4)
C19B C20B C21B C38B -1.1(5)
C14B C20B C21B C38B -178.4(3)
C38B C21B C22B C23B 178.5(3)
C20B C21B C22B C23B -2.2(5)
C38B C21B C22B C40B -0.9(5)
C20B C21B C22B C40B 178.4(3)
C14B C15B C23B C22B 0.4(5)
C16B C15B C23B C22B -176.6(3)
C21B C22B C23B C15B 0.8(5)
C40B C22B C23B C15B -179.8(3)
C17B C18B C24B C29B -2.4(5)
C19B C18B C24B C29B 179.1(3)
C17B C18B C24B C25B 176.8(3)
C19B C18B C24B C25B -1.6(4)
C29B C24B C25B C26B -0.8(5)
C18B C24B C25B C26B 180.0(3)
C29B C24B C25B C31B 179.1(3)
C18B C24B C25B C31B -0.1(5)
C24B C25B C26B C27B 0.1(5)
C31B C25B C26B C27B -179.8(3)
C25B C26B C27B C28B 1.6(6)
C25B C26B C27B C46B 178.9(4)
C26B C27B C28B C29B -2.7(6)
C46B C27B C28B C29B 180.0(4)
C27B C28B C29B C24B 2.1(6)
C25B C24B C29B C28B -0.3(5)
C18B C24B C29B C28B 179.0(3)
C20B C19B C30B C39B 2.3(4)
C18B C19B C30B C39B -178.9(3)
C20B C19B C30B C31B -178.0(3)
C18B C19B C30B C31B 0.9(4)
C39B C30B C31B C32B -1.8(4)
C19B C30B C31B C32B 178.5(3)
C39B C30B C31B C25B 177.1(3)
C19B C30B C31B C25B -2.6(4)
C26B C25B C31B C32B 1.0(5)
C24B C25B C31B C32B -178.9(3)
C26B C25B C31B C30B -177.9(3)
C24B C25B C31B C30B 2.2(5)
C30B C31B C32B C33B 0.9(4)
C25B C31B C32B C33B -178.0(3)
C31B C32B C33B C34B 2.3(4)
C31B C32B C33B C1 -178.0(3)
C33A C1 C33B C32B -60.1(4)
C35C C1 C33B C32B 74.9(4)
C2 C1 C33B C32B -172.3(3)
C33A C1 C33B C34B 119.6(3)
C35C C1 C33B C34B -105.4(3)
C2 C1 C33B C34B 7.4(3)
C32B C33B C34B C39B -4.8(4)
C1 C33B C34B C39B 175.4(3)
C32B C33B C34B C35B 177.1(3)
C1 C33B C34B C35B -2.7(3)
C39B C34B C35B C36B -2.2(4)
C33B C34B C35B C36B 175.9(3)
C39B C34B C35B C2 178.1(3)
C33B C34B C35B C2 -3.8(3)
C35A C2 C35B C36B 75.1(4)
C33C C2 C35B C36B -59.1(4)
C1 C2 C35B C36B -171.5(3)
C35A C2 C35B C34B -105.3(3)
C33C C2 C35B C34B 120.6(3)
C1 C2 C35B C34B 8.1(3)
C34B C35B C36B C37B 0.9(4)
C2 C35B C36B C37B -179.5(3)
C35B C36B C37B C38B 0.5(4)
C35B C36B C37B C41B -178.4(3)
C36B C37B C38B C21B -179.5(3)
C41B C37B C38B C21B -0.7(4)
C36B C37B C38B C39B -0.7(4)
C41B C37B C38B C39B 178.2(3)
C22B C21B C38B C37B 0.6(4)
C20B C21B C38B C37B -178.7(3)
C22B C21B C38B C39B -178.3(3)
C20B C21B C38B C39B 2.4(4)
C35B C34B C39B C30B -178.2(3)
C33B C34B C39B C30B 3.9(4)
C35B C34B C39B C38B 2.0(4)
C33B C34B C39B C38B -176.0(3)
C19B C30B C39B C34B 179.2(3)
C31B C30B C39B C34B -0.5(4)
C19B C30B C39B C38B -1.0(4)
C31B C30B C39B C38B 179.3(3)
C37B C38B C39B C34B -0.5(4)
C21B C38B C39B C34B 178.4(3)
C37B C38B C39B C30B 179.7(3)
C21B C38B C39B C30B -1.4(4)
C23B C22B C40B C45B 2.5(5)
C21B C22B C40B C45B -178.1(3)
C23B C22B C40B C41B -178.1(3)
C21B C22B C40B C41B 1.3(5)
C45B C40B C41B C42B -1.9(5)
C22B C40B C41B C42B 178.7(3)
C45B C40B C41B C37B 178.0(3)
C22B C40B C41B C37B -1.4(5)
C38B C37B C41B C42B -179.0(3)
C36B C37B C41B C42B -0.2(5)
C38B C37B C41B C40B 1.1(5)
C36B C37B C41B C40B 179.9(3)
C40B C41B C42B C43B 1.5(6)
C37B C41B C42B C43B -178.5(3)
C41B C42B C43B C44B -0.6(6)
C41B C42B C43B C50B -177.6(4)
C42B C43B C44B C45B 0.2(6)
C50B C43B C44B C45B 177.2(4)
C43B C44B C45B C40B -0.8(6)
C41B C40B C45B C44B 1.6(6)
C22B C40B C45B C44B -179.0(4)
C28B C27B C46B C49B 177.7(4)
C26B C27B C46B C49B 0.6(6)
C28B C27B C46B C47B -60.3(5)
C26B C27B C46B C47B 122.6(4)
C28B C27B C46B C48B 56.0(5)
C26B C27B C46B C48B -121.1(4)
C42B C43B C50B C51B 120.2(5)
C44B C43B C50B C51B -56.7(6)
C42B C43B C50B C53B -7.3(7)
C44B C43B C50B C53B 175.8(4)
C42B C43B C50B C52B -122.7(4)
C44B C43B C50B C52B 60.4(5)
C12C N3 C1C C7C 119.4(7)
C16C N3 C1C C7C -62.1(8)
C12C N3 C1C C2C -112.4(7)
C16C N3 C1C C2C 66.0(8)
N3 C1C C2C C3C 50.4(11)
C7C C1C C2C C3C 179.4(8)
C1C C2C C3C C4C 155.5(8)
C2C C3C C4C C5C 151.7(8)
C3C C4C C5C C6C 174.5(7)
N3 C1C C7C C8C -48.8(10)
C2C C1C C7C C8C -178.7(7)
C1C C7C C8C C9C -63.3(12)
C7C C8C C9C C10C -176.1(8)
C8C C9C C10C C11C -43.8(16)
C12C N3 C1C' C7C' 55.2(16)
C16C N3 C1C' C7C' -119.2(15)
C12C N3 C1C' C2C' -69.4(16)
C16C N3 C1C' C2C' 116.2(15)
N3 C1C' C2C' C3C' -52(3)
C7C' C1C' C2C' C3C' -177(2)
C1C' C2C' C3C' C4C' -175(2)
C2C' C3C' C4C' C5C' 69(3)
C3C' C4C' C5C' C6C' 176.7(19)
N3 C1C' C7C' C8C' 54(2)
C2C' C1C' C7C' C8C' 178(2)
C1C' C7C' C8C' C9C' -119(2)
C7C' C8C' C9C' C10' -111.2(19)
C8C' C9C' C10' C11' 32(3)
C16C N3 C12C O5 -174.5(3)
C1C N3 C12C O5 3.8(5)
C1C' N3 C12C O5 11.6(7)
C16C N3 C12C C13C 4.6(5)
C1C N3 C12C C13C -177.0(4)
C1C' N3 C12C C13C -169.3(6)
O5 C12C C13C C17C -3.9(5)
N3 C12C C13C C17C 176.9(3)
O5 C12C C13C C14C -179.5(3)
N3 C12C C13C C14C 1.4(5)
C17C C13C C14C C20C 2.1(5)
C12C C13C C14C C20C 177.6(3)
C17C C13C C14C C15C -178.3(3)
C12C C13C C14C C15C -2.8(5)
C20C C14C C15C C23C -1.0(5)
C13C C14C C15C C23C 179.4(3)
C20C C14C C15C C16C 178.2(3)
C13C C14C C15C C16C -1.4(5)
C12C N3 C16C O6 173.8(3)
C1C N3 C16C O6 -4.6(5)
C1C' N3 C16C O6 -12.0(7)
C12C N3 C16C C15C -8.8(5)
C1C N3 C16C C15C 172.9(4)
C1C' N3 C16C C15C 165.4(6)
C23C C15C C16C O6 3.6(5)
C14C C15C C16C O6 -175.5(3)
C23C C15C C16C N3 -173.8(3)
C14C C15C C16C N3 7.1(5)
C14C C13C C17C C18C -0.9(5)
C12C C13C C17C C18C -176.4(3)
C13C C17C C18C C19C -1.1(5)
C13C C17C C18C C24C 177.4(3)
C17C C18C C19C C20C 2.0(4)
C24C C18C C19C C20C -176.6(3)
C17C C18C C19C C30C 179.1(3)
C24C C18C C19C C30C 0.5(4)
C15C C14C C20C C19C 179.2(3)
C13C C14C C20C C19C -1.1(5)
C15C C14C C20C C21C 0.4(4)
C13C C14C C20C C21C -180.0(3)
C18C C19C C20C C14C -0.9(4)
C30C C19C C20C C14C -178.0(3)
C18C C19C C20C C21C 177.9(3)
C30C C19C C20C C21C 0.8(4)
C14C C20C C21C C22C 0.0(4)
C19C C20C C21C C22C -178.8(3)
C14C C20C C21C C38C 180.0(3)
C19C C20C C21C C38C 1.2(4)
C20C C21C C22C C23C 0.2(4)
C38C C21C C22C C23C -179.8(3)
C20C C21C C22C C40C -178.7(3)
C38C C21C C22C C40C 1.3(4)
C14C C15C C23C C22C 1.2(5)
C16C C15C C23C C22C -178.0(3)
C21C C22C C23C C15C -0.8(5)
C40C C22C C23C C15C 178.0(3)
C19C C18C C24C C25C -0.7(4)
C17C C18C C24C C25C -179.2(3)
C19C C18C C24C C29C 177.2(3)
C17C C18C C24C C29C -1.3(5)
C29C C24C C25C C26C -0.6(4)
C18C C24C C25C C26C 177.4(3)
C29C C24C C25C C31C -178.5(3)
C18C C24C C25C C31C -0.5(4)
C24C C25C C26C C27C -0.2(5)
C31C C25C C26C C27C 177.7(3)
C25C C26C C27C C28C 0.5(5)
C25C C26C C27C C46C -178.8(3)
C26C C27C C28C C29C 0.0(5)
C46C C27C C28C C29C 179.3(3)
C27C C28C C29C C24C -0.8(5)
C25C C24C C29C C28C 1.1(5)
C18C C24C C29C C28C -176.9(3)
C18C C19C C30C C31C 0.9(4)
C20C C19C C30C C31C 178.1(3)
C18C C19C C30C C39C -178.4(3)
C20C C19C C30C C39C -1.2(4)
C39C C30C C31C C32C -1.6(4)
C19C C30C C31C C32C 179.1(3)
C39C C30C C31C C25C 177.2(3)
C19C C30C C31C C25C -2.1(4)
C26C C25C C31C C30C -176.0(3)
C24C C25C C31C C30C 1.9(4)
C26C C25C C31C C32C 2.8(4)
C24C C25C C31C C32C -179.4(3)
C30C C31C C32C C33C 0.2(4)
C25C C31C C32C C33C -178.5(3)
C31C C32C C33C C34C 2.1(4)
C31C C32C C33C C2 -176.5(3)
C35A C2 C33C C32C -60.3(4)
C35B C2 C33C C32C 74.2(4)
C1 C2 C33C C32C -173.4(3)
C35A C2 C33C C34C 121.0(3)
C35B C2 C33C C34C -104.6(3)
C1 C2 C33C C34C 7.9(3)
C32C C33C C34C C39C -3.1(4)
C2 C33C C34C C39C 175.8(2)
C32C C33C C34C C35C 177.3(3)
C2 C33C C34C C35C -3.8(3)
C39C C34C C35C C36C -2.3(4)
C33C C34C C35C C36C 177.3(2)
C39C C34C C35C C1 177.9(2)
C33C C34C C35C C1 -2.5(3)
C33A C1 C35C C36C 73.8(4)
C33B C1 C35C C36C -59.9(4)
C2 C1 C35C C36C -172.6(3)
C33A C1 C35C C34C -106.5(3)
C33B C1 C35C C34C 119.8(3)
C2 C1 C35C C34C 7.2(3)
C34C C35C C36C C37C 1.4(4)
C1 C35C C36C C37C -178.9(3)
C35C C36C C37C C38C 0.2(4)
C35C C36C C37C C41C 179.2(3)
C36C C37C C38C C39C -1.0(4)
C41C C37C C38C C39C 180.0(2)
C36C C37C C38C C21C 177.1(2)
C41C C37C C38C C21C -1.9(4)
C22C C21C C38C C39C 177.4(3)
C20C C21C C38C C39C -2.6(4)
C22C C21C C38C C37C -0.7(4)
C20C C21C C38C C37C 179.2(2)
C33C C34C C39C C38C -178.1(3)
C35C C34C C39C C38C 1.5(4)
C33C C34C C39C C30C 1.7(4)
C35C C34C C39C C30C -178.7(3)
C37C C38C C39C C34C 0.1(4)
C21C C38C C39C C34C -178.0(2)
C37C C38C C39C C30C -179.6(3)
C21C C38C C39C C30C 2.2(4)
C31C C30C C39C C34C 0.6(4)
C19C C30C C39C C34C 180.0(3)
C31C C30C C39C C38C -179.6(3)
C19C C30C C39C C38C -0.3(4)
C21C C22C C40C C45C -179.8(3)
C23C C22C C40C C45C 1.3(4)
C21C C22C C40C C41C 0.8(4)
C23C C22C C40C C41C -178.0(3)
C45C C40C C41C C42C -2.8(4)
C22C C40C C41C C42C 176.6(3)
C45C C40C C41C C37C 177.1(3)
C22C C40C C41C C37C -3.5(4)
C38C C37C C41C C42C -176.1(3)
C36C C37C C41C C42C 4.9(4)
C38C C37C C41C C40C 4.0(4)
C36C C37C C41C C40C -175.0(3)
C40C C41C C42C C43C 1.2(4)
C37C C41C C42C C43C -178.7(3)
C41C C42C C43C C44C 1.3(5)
C41C C42C C43C C50C -175.7(3)
C42C C43C C44C C45C -2.3(5)
C50C C43C C44C C45C 174.9(3)
C43C C44C C45C C40C 0.7(5)
C41C C40C C45C C44C 1.9(4)
C22C C40C C45C C44C -177.5(3)
C26C C27C C46C C48C -123.2(4)
C28C C27C C46C C48C 57.6(4)
C26C C27C C46C C47C -3.4(5)
C28C C27C C46C C47C 177.3(4)
C26C C27C C46C C49C 115.6(4)
C28C C27C C46C C49C -63.6(4)
C42C C43C C50C C51C -5.1(6)
C44C C43C C50C C51C 178.0(5)
C42C C43C C50C C53C -130.8(4)
C44C C43C C50C C53C 52.3(5)
C42C C43C C50C C52C 113.5(5)
C44C C43C C50C C52C -63.4(5)
